data_1577333
loop_
_publ_author_name
'Wiencierz-Pa\'s, Agata'
'Moshniaha, Liliia'
'Chmielewski, Piotr J.'
'Lis, Tadeusz'
'Waliczek, Mateusz'
'Kabe, Ryota'
'St\;epie\'n, Marcin'

_publ_section_title
;
 Redox-Protonation Landscape of Indenyl-Annulated Perylenes.
 Chemodivergent Switching of Multistate NIR Chromophores
;
_journal_name_full 'Chemical Science'
_journal_paper_doi 10.1039/D6SC01695B
_journal_year 2026
_chemical_formula_moiety '[K(18c6)]3[PDI57-H].1.5(18c6).0.9THF'
_chemical_formula_sum 'C119.6 H164.2 K3 N2 O31.9'
_chemical_formula_weight 2257.62
_chemical_properties_physical Air-sensitive,Moisture-sensitive,Oxygen-sensitive
_space_group_crystal_system monoclinic
_space_group_IT_number 15
_space_group_name_Hall '-I 2ya'
_space_group_name_H-M_alt 'I 1 2/a 1'
_atom_sites_solution_hydrogens mixed
_atom_sites_solution_primary direct
_audit_creation_date 2025-10-28
_audit_creation_method
;
Olex2 1.5-beta
(compiled 2023.08.24 svn.re1ec1418 for OlexSys, GUI svn.r6817)
;
_audit_update_record
;
2026-02-17 deposited with the CCDC.	2026-06-01 downloaded from the CCDC.
;
_cell_angle_alpha 90
_cell_angle_beta 98.54(4)
_cell_angle_gamma 90
_cell_formula_units_Z 8
_cell_length_a 22.908(9)
_cell_length_b 37.122(14)
_cell_length_c 30.280(10)
_cell_measurement_reflns_used 13566
_cell_measurement_temperature 100(2)
_cell_measurement_theta_max 20
_cell_measurement_theta_min 2.2
_cell_volume 25464(16)
_computing_cell_refinement 'CrysAlisPro 1.171.43.105a (Rigaku OD, 2024)'
_computing_data_collection 'CrysAlisPro system (CCD 44.116a 64-bit (release 30-06-2025))'
_computing_data_reduction 'CrysAlisPro 1.171.43.105a (Rigaku OD, 2024)'
_computing_molecular_graphics 'Olex2 1.5-beta (Dolomanov et al., 2009)'
_computing_publication_material 'Olex2 1.5-beta (Dolomanov et al., 2009)'
_computing_structure_refinement 'SHELXL-2013 (Sheldrick, 2013)'
_diffrn_ambient_temperature 100(2)
_diffrn_detector 'Hybrid Pixel Array Detector'
_diffrn_detector_area_resol_mean 10.0000
_diffrn_detector_type 'HyPix-Arc 150'
_diffrn_measured_fraction_theta_full 0.999
_diffrn_measured_fraction_theta_max 0.963
_diffrn_measurement_device 'four-circle diffractometer'
_diffrn_measurement_device_type 'XtaLAB Synergy R, DW system, HyPix-Arc 150'
_diffrn_measurement_method 'omga scan'
_diffrn_radiation_monochromator mirror
_diffrn_radiation_probe x-ray
_diffrn_radiation_type 'Cu K\a'
_diffrn_radiation_wavelength 1.54184
_diffrn_reflns_av_unetI/netI 0.0636
_diffrn_reflns_Laue_measured_fraction_full 0.999
_diffrn_reflns_Laue_measured_fraction_max 0.963
_diffrn_reflns_limit_h_max 28
_diffrn_reflns_limit_h_min -28
_diffrn_reflns_limit_k_max 43
_diffrn_reflns_limit_k_min -45
_diffrn_reflns_limit_l_max 37
_diffrn_reflns_limit_l_min -37
_diffrn_reflns_number 58969
_diffrn_reflns_point_group_measured_fraction_full 0.999
_diffrn_reflns_point_group_measured_fraction_max 0.963
_diffrn_reflns_theta_full 67.000
_diffrn_reflns_theta_max 74.465
_diffrn_reflns_theta_min 2.285
_diffrn_source 'Rotating-anode X-ray tube'
_diffrn_source_type 'Rigaku (Cu) X-ray Source'
_exptl_absorpt_coefficient_mu 1.543
_exptl_absorpt_correction_T_max 1.00000
_exptl_absorpt_correction_T_min 0.87598
_exptl_absorpt_correction_type multi-scan
_exptl_absorpt_process_details
;
CrysAlisPro 1.171.43.105a (Rigaku Oxford Diffraction, 2024)
Empirical absorption correction using spherical harmonics,
implemented in SCALE3 ABSPACK scaling algorithm.
;
_exptl_crystal_colour black
_exptl_crystal_colour_primary black
_exptl_crystal_density_diffrn 1.178
_exptl_crystal_description needle
_exptl_crystal_F_000 9664
_exptl_crystal_recrystallization_method 'Re-crystallisation from solvent: THF'
_exptl_crystal_size_max 0.31
_exptl_crystal_size_mid 0.07
_exptl_crystal_size_min 0.05
_refine_diff_density_max 0.612
_refine_diff_density_min -0.465
_refine_diff_density_rms 0.098
_refine_ls_extinction_method none
_refine_ls_goodness_of_fit_ref 1.783
_refine_ls_hydrogen_treatment constr
_refine_ls_matrix_type full
_refine_ls_number_parameters 1318
_refine_ls_number_reflns 58969
_refine_ls_number_restraints 518
_refine_ls_restrained_S_all 1.867
_refine_ls_R_factor_all 0.3549
_refine_ls_R_factor_gt 0.1914
_refine_ls_shift/su_max 0.050
_refine_ls_shift/su_mean 0.003
_refine_ls_structure_factor_coef Fsqd
_refine_ls_weighting_details
;
 w=1/[\s^2^(Fo^2^)+(0.1000P)^2^]
 where P=(Fo^2^+2Fc^2^)/3
;
_refine_ls_weighting_scheme calc
_refine_ls_wR_factor_gt 0.4127
_refine_ls_wR_factor_ref 0.4550
_reflns_Friedel_coverage 0.000
_reflns_number_gt 14769
_reflns_number_total 58969
_reflns_threshold_expression 'I > 2\s(I)'
_cod_data_source_file d6sc01695b3.cif
_cod_data_source_block aw785t
_cod_depositor_comments
;
The following automatic conversions were performed:

data item '_atom_sites_solution_primary' value 'direct methods' was
changed to 'direct'.

Automatic conversion script
Id: cif_fix_values 8170 2020-07-09 18:12:32Z antanas 
;
_cod_original_formula_sum 'C119.60 H164.20 K3 N2 O31.90'
_cod_database_code 1577333
_shelxl_version_number 2013-2
_shelx_space_group_comment
;
The symmetry employed for this shelxl refinement is uniquely defined
by the following loop, which should always be used as a source of
symmetry information in preference to the above space-group names.
They are only intended as comments.
;
_shelx_estimated_absorpt_t_max 0.927
_shelx_estimated_absorpt_t_min 0.646
_olex2_refinement_description
;
1. Twinned data refinement
 Scales: 0.59334
 0.40666
2. Restrained distances
 C31A-C35A = C51A-C54A
 1.5 with sigma of 0.01
 C14B-C16B = C13B-C15B = C13B-C15C = C14C-C16C
 2.5 with sigma of 0.02
 C14B-C15B = C15B-C16B = C13B-C14B = C13B-C14C = C14C-C15C = C15C-C16C
 1.5 with sigma of 0.01
 O11-C11X = O21-C21X
 1.42 with sigma of 0.005
 C11X-C21X
 1.5 with sigma of 0.005
 O11-C11 = C21-O21 = O21-C31 = O31-C51
 1.42 with sigma of 0.01
 C11-C21 = C31-C41 = C51-C61
 1.5 with sigma of 0.01
 O11-C21 = C11-O21
 2.5 with sigma of 0.02
 K1-C51 = K1-C21X = K2-C22
 3.65 with sigma of 0.02
 O12-C12 = C22-O22 = O22-C32 = C42-O32 = O32-C52 = C62-O42 = O42-C72
 1.42 with sigma of 0.008
 C82-O52 = O52-C92 = C102-O62 = O62-C112 = C122-O12
 1.42 with sigma of 0.008
 C12-C22 = C32-C42 = C52-C62 = C72-C82 = C92-C102 = C112-C122
 1.5 with sigma of 0.01
 C92-O62 = C112-O12 = C62-C72 = O42-C82 = C72-O52 = C12-C122
 2.45 with sigma of 0.02
 O13-C13 = C23-O23 = O23-C33 = C43-O33 = O33-C53 = C63-O43 = O43-C73 = C83-O53
 1.42 with sigma of 0.01
 O53-C93 = C103-O63 = O63-C113 = C123-O13
 1.42 with sigma of 0.01
 C13-C23 = C33-C43 = C53-C63 = C73-C83 = C93-C103 = C113-C123
 1.5 with sigma of 0.01
 C63-C73
 2.45 with sigma of 0.02
 O14-C14 = C24-O24 = O24-C34 = C44-O34 = O34-C54 = C64-O44 = O44-C74
 1.42 with sigma of 0.005
 O14-C124 = C114-O64 = O64-C104 = C84-O54 = O54-C94
 1.42 with sigma of 0.005
 C74-C84 = C14-C24 = C34-C44 = C54-C64 = C74-C84 = C94-C104 = C114-C124
 1.5 with sigma of 0.005
 O14-C24 = C14-O24 = C24-C34 = O24-C44 = C34-O34 = C44-C54 = O34-C64 = C54-O44
 2.5 with sigma of 0.02
 C64-C74 = C104-C114 = O64-C124 = C114-O14 = C124-C14 = O44-C84 = C84-C94
 2.5 with sigma of 0.02
 O15-C15 = C25-O25 = O25-C35 = C45-O35 = O35-C55 = C65-O45 = O45-C75
 1.42 with sigma of 0.01
 C85-O55 = O55-C95 = C105-O65 = O65-C115 = C125-O15
 1.42 with sigma of 0.01
 C15-C25 = C35-C45 = C55-C65 = C75-C85 = C95-C105 = C115-C125
 1.5 with sigma of 0.01
 O15-C25 = C15-O25 = C25-C35 = O25-C45 = C35-O35 = C45-C55 = O35-C65 = C55-O45
 2.5 with sigma of 0.02
 C65-C75 = O45-C85 = C75-O55 = C85-C95 = O55-C105 = C95-O65 = C105-C115 = O65-
 C125
 2.5 with sigma of 0.02
 O16-C16 = C26-O26 = O26-C36 = C46-O36 = O36-C56 = C66-O46 = O46-C76
 1.42 with sigma of 0.005
 C86-O56 = O56-C96 = C106-O66 = O66-C116 = C126-O16
 1.42 with sigma of 0.005
 C16-C26 = C36-C46 = C56-C66 = C76-C86 = C96-C106 = C116-C126
 1.5 with sigma of 0.005
 O17-C17 = C27-O27 = O27-C37 = C47-O37 = O37-C57 = C67-O47 = O47-C77
 1.42 with sigma of 0.01
 C87-O57 = O57-C97 = C107-O67 = O67-C117 = C127-O17
 1.42 with sigma of 0.01
 C17-C27 = C37-C47 = C57-C67 = C77-C87 = C97-C107 = C117-C127
 1.5 with sigma of 0.01
 C67-C77 = O57-C107
 2.5 with sigma of 0.02
 C67-C117
 5 with sigma of 0.02
 H4B-H72A
 2.1 with sigma of 0.02
 O1-C1 = O1-C4 = O2-C5 = O2-C8
 1.42 with sigma of 0.003
 C1-C2 = C2-C3 = C3-C4 = C5-C6 = C6-C7 = C7-C8
 1.5 with sigma of 0.003
 O1-C2 = C1-C3 = C2-C4 = C3-O1 = O2-C6 = C5-C7 = C6-C8 = C7-O2
 2.5 with sigma of 0.02
3. Uiso/Uaniso restraints and constraints
Uanis(K1) = Uanis(O11)
Uiso(C11X) = Uiso(C21X)
Uanis(C72) = Uanis(C82)
Uanis(C53) = Uanis(C63)
Uiso(C34) = Uiso(C44)
Uiso(O1) = Uiso(C1) = Uiso(C2) = Uiso(C3) = Uiso(C4)
Uiso(O2) = Uiso(C5) = Uiso(C6) = Uiso(C7) = Uiso(C8)
4. Same fragment restrains
{O15, C15, C25, O25, C35, C45, O35, C55, C65, O45, C75, C85, O55, C95, C105,
O65, C115, C125} sigma for 1-2: 0.001, 1-3: 0.04
{O16, C16, C26, O26, C36, C46, O36, C56, C66, O46, C76, C86, O56, C96, C106,
O66, C116, C126} sigma for 1-2: 0.001, 1-3: 0.04
{O17, C17, C27, O27, C37, C47, O37, C57, C67, O47, C77, C87, O57, C97, C107,
O67, C117, C127} sigma for 1-2: 0.001, 1-3: 0.04
as in
{O16, C16, C26, O26, C36, C46, O36, C56, C66, O46, C76, C86, O56, C96, C106,
O66, C116, C126}
{K2, O12, C12, C22, O22, C32, C42, O32, C52, C62, O42, C72, C82, O52, C92,
C102, O62, C112, C122} sigma for 1-2: 0.01, 1-3: 0.04
{K3, O13, C13, C23, O23, C33, C43, O33, C53, C63, O43, C73, C83, O53, C93,
C103, O63, C113, C123} sigma for 1-2: 0.01, 1-3: 0.04
{K4, O14, C14, C24, O24, C34, C44, O34, C54, C64, O44, C74, C84, O54, C94,
C104, O64, C114, C124} sigma for 1-2: 0.01, 1-3: 0.04
as in
{K3, O13, C13, C23, O23, C33, C43, O33, C53, C63, O43, C73, C83, O53, C93,
C103, O63, C113, C123}
5. Others
 Sof(C14C)=Sof(H14S)=Sof(H14T)=Sof(C15C)=Sof(H15E)=Sof(H15F)=Sof(C16C)=
 Sof(H16G)=Sof(H16H)=Sof(H16I)=Sof(C11X)=Sof(H11S)=Sof(H11T)=Sof(C21X)=
 Sof(H21C)=Sof(H21D)=1-FVAR(1)
 Sof(C14B)=Sof(H14C)=Sof(H14D)=Sof(C15B)=Sof(H15C)=Sof(H15D)=Sof(C16B)=
 Sof(H16D)=Sof(H16E)=Sof(H16F)=Sof(C11)=Sof(H11A)=Sof(H11B)=Sof(C21)=Sof(H21A)=
 Sof(H21B)=FVAR(1)
 Fixed Sof: K4(0.5) O14(0.5) C14(0.5) H14E(0.5) H14F(0.5) C24(0.5) H24B(0.5)
 H24C(0.5) O24(0.5) C34(0.5) H34D(0.5) H34E(0.5) C44(0.5) H44B(0.5) H44C(0.5)
 O34(0.5) C54(0.5) H54D(0.5) H54E(0.5) C64(0.5) H64A(0.5) H64B(0.5) O44(0.5)
 C74(0.5) H74A(0.5) H74B(0.5) C84(0.5) H84A(0.5) H84B(0.5) O54(0.5) C94(0.5)
 H94A(0.5) H94B(0.5) C104(0.5) H10E(0.5) H10F(0.5) O64(0.5) C114(0.5) H11G(0.5)
 H11H(0.5) C124(0.5) H12G(0.5) H12H(0.5) O15(0.5) C15(0.5) H15G(0.5) H15H(0.5)
 C25(0.5) H25B(0.5) H25C(0.5) O25(0.5) C35(0.5) H35D(0.5) H35E(0.5) C45(0.5)
 H45B(0.5) H45C(0.5) O35(0.5) C55(0.5) H55A(0.5) H55B(0.5) C65(0.5) H65A(0.5)
 H65B(0.5) O45(0.5) C75(0.5) H75A(0.5) H75B(0.5) C85(0.5) H85A(0.5) H85B(0.5)
 O55(0.5) C95(0.5) H95A(0.5) H95B(0.5) C105(0.5) H10G(0.5) H10H(0.5) O65(0.5)
 C115(0.5) H11I(0.5) H11J(0.5) C125(0.5) H12I(0.5) H12J(0.5) O16(0.5) C16(0.5)
 H16J(0.5) H16K(0.5) C26(0.5) H26A(0.5) H26B(0.5) O26(0.5) C36(0.5) H36D(0.5)
 H36E(0.5) C46(0.5) H46B(0.5) H46C(0.5) O36(0.5) C56(0.5) H56A(0.5) H56B(0.5)
 C66(0.5) H66A(0.5) H66B(0.5) O46(0.5) C76(0.5) H76A(0.5) H76B(0.5) C86(0.5)
 H86A(0.5) H86B(0.5) O56(0.5) C96(0.5) H96A(0.5) H96B(0.5) C106(0.5) H10I(0.5)
 H10J(0.5) O66(0.5) C116(0.5) H11K(0.5) H11L(0.5) C126(0.5) H12K(0.5) H12L(0.5)
 O17(0.5) C17(0.5) H17A(0.5) H17B(0.5) C27(0.5) H27A(0.5) H27B(0.5) O27(0.5)
 C37(0.5) H37A(0.5) H37B(0.5) C47(0.5) H47A(0.5) H47B(0.5) O37(0.5) C57(0.5)
 H57A(0.5) H57B(0.5) C67(0.5) H67A(0.5) H67B(0.5) O47(0.5) C77(0.5) H77A(0.5)
 H77B(0.5) C87(0.5) H87A(0.5) H87B(0.5) O57(0.5) C97(0.5) H97A(0.5) H97B(0.5)
 C107(0.5) H10K(0.5) H10L(0.5) O67(0.5) C117(0.5) H11M(0.5) H11N(0.5) C127(0.5)
 H12M(0.5) H12N(0.5) O1(0.5) C1(0.5) H1A(0.5) H1B(0.5) C2(0.5) H2A(0.5)
 H2B(0.5) C3(0.5) H3A(0.5) H3C(0.5) C4(0.5) H4A(0.5) H4B(0.5) O2(0.4) C5(0.4)
 H5A(0.4) H5B(0.4) C6(0.4) H6C(0.4) H6D(0.4) C7(0.4) H7A(0.4) H7C(0.4) C8(0.4)
 H8A(0.4) H8B(0.4)
 Fixed Uiso: C14C(0.5) C16C(0.474) C74(0.44) C84(0.4) C124(0.489) O55(0.5)
 C95(0.5) O16(0.708) C16(0.836) O26(0.9) C56(0.9) C66(0.9) O46(0.9) C76(0.9)
 C86(0.9) O56(0.9) C96(0.93) C106(0.91) O66(0.966) C116(0.9) O17(0.83) C17(0.9)
 O27(0.7) C57(0.993) C87(0.9) O57(0.885) C97(0.916) C107(0.808) O67(0.982)
 C117(0.979) C127(0.975)
6.a Riding coordinates:
 C34A(H34A,H34B,H34C), C35A(H35A,H35B,H35C), C36A(H36A,H36B,H36C), C54A(H54A,
 H54B,H54C), C13B(H13C,H13D), C16C(H16G,H16H,H16I)
6.b Ternary CH refined with riding coordinates:
 C41A(H41A)
6.c Secondary CH2 refined with riding coordinates:
 C13A(H13A,H13B), C14A(H14A,H14B), C15A(H15A,H15B), C14B(H14C,H14D), C15B(H15C,
 H15D), C14C(H14S,H14T), C15C(H15E,H15F), C11(H11A,H11B), C21(H21A,H21B),
 C11X(H11S,H11T), C21X(H21C,H21D), C31(H31A,H31B), C41(H41S,H41T), C51(H51A,
 H51B), C61(H61A,H61B), C12(H12A,H12B), C22(H22S,H22T), C32(H32S,H32T),
 C42(H42A,H42B), C52(H52S,H52T), C62(H62A,H62B), C72(H72A,H72B), C82(H82A,H82B),
  C92(H92A,H92B), C102(H10A,H10B), C112(H11C,H11D), C122(H12C,H12D), C13(H13E,
 H13F), C23(H23S,H23T), C33(H33A,H33B), C43(H43S,H43T), C53(H53S,H53T),
 C63(H63A,H63B), C73(H73A,H73B), C83(H83A,H83B), C93(H93A,H93B), C103(H10C,
 H10D), C113(H11E,H11F), C123(H12E,H12F), C14(H14E,H14F), C24(H24B,H24C),
 C34(H34D,H34E), C44(H44B,H44C), C54(H54D,H54E), C64(H64A,H64B), C74(H74A,H74B),
  C84(H84A,H84B), C94(H94A,H94B), C104(H10E,H10F), C114(H11G,H11H), C124(H12G,
 H12H), C15(H15G,H15H), C25(H25B,H25C), C35(H35D,H35E), C45(H45B,H45C),
 C55(H55A,H55B), C65(H65A,H65B), C75(H75A,H75B), C85(H85A,H85B), C95(H95A,H95B),
  C105(H10G,H10H), C115(H11I,H11J), C125(H12I,H12J), C16(H16J,H16K), C26(H26A,
 H26B), C36(H36D,H36E), C46(H46B,H46C), C56(H56A,H56B), C66(H66A,H66B),
 C76(H76A,H76B), C86(H86A,H86B), C96(H96A,H96B), C106(H10I,H10J), C116(H11K,
 H11L), C126(H12K,H12L), C17(H17A,H17B), C27(H27A,H27B), C37(H37A,H37B),
 C47(H47A,H47B), C57(H57A,H57B), C67(H67A,H67B), C77(H77A,H77B), C87(H87A,H87B),
  C97(H97A,H97B), C107(H10K,H10L), C117(H11M,H11N), C127(H12M,H12N), C1(H1A,
 H1B), C2(H2A,H2B), C3(H3A,H3C), C4(H4A,H4B), C5(H5A,H5B), C6(H6C,H6D), C7(H7A,
 H7C), C8(H8A,H8B)
6.d Me refined with riding coordinates:
 C16A(H16A,H16B,H16C), C16B(H16D,H16E,H16F)
6.e Aromatic/amide H refined with riding coordinates:
 C6A(H6A), C22A(H22A), C23A(H23A), C24A(H24A), C25A(H25A), C30A(H30A),
 C32A(H32A), C43A(H43A), C44A(H44A), C45A(H45A), C46A(H46A), C49A(H49A),
 C50A(H50A), C52A(H52A), C53A(H53A), C3B(H3B), C6B(H6B), C7B(H7B)
6.f Fitted hexagon refined as free rotating group:
 C28A(C29A,C30A,C31A,C32A,C33A), C48A(C49A,C50A,C51A,C52A,C53A)
;
_olex2_submission_special_instructions 'No special instructions were received'
_oxdiff_exptl_absorpt_empirical_details
;
Empirical correction (ABSPACK) includes:
- Absorption correction using spherical harmonics
- Frame scaling
;
_oxdiff_exptl_absorpt_empirical_full_max 2.187
_oxdiff_exptl_absorpt_empirical_full_min 0.455

loop_
_space_group_symop_operation_xyz
'x, y, z'
'-x+1/2, y, -z'
'x+1/2, y+1/2, z+1/2'
'-x+1, y+1/2, -z+1/2'
'-x, -y, -z'
'x-1/2, -y, z'
'-x+1/2, -y+1/2, -z+1/2'
'x, -y+1/2, z+1/2'

loop_
_atom_site_label
_atom_site_type_symbol
_atom_site_fract_x
_atom_site_fract_y
_atom_site_fract_z
_atom_site_U_iso_or_equiv
_atom_site_adp_type
_atom_site_occupancy
_atom_site_site_symmetry_order
_atom_site_calc_flag
_atom_site_refinement_flags_posn
_atom_site_refinement_flags_adp
_atom_site_refinement_flags_occupancy
_atom_site_disorder_assembly
_atom_site_disorder_group
C1A C 0.6106(4) 0.4974(4) 0.7602(4) 0.136(3) Uani 1 1 d . . . . .
C2A C 0.6161(6) 0.5361(5) 0.7552(3) 0.132(3) Uani 1 1 d . . . . .
C3A C 0.5834(6) 0.5614(4) 0.7780(4) 0.131(3) Uani 1 1 d . . . . .
C4A C 0.5391(5) 0.5482(4) 0.8028(3) 0.129(3) Uani 1 1 d . . . . .
C5A C 0.5104(5) 0.4975(4) 0.8476(3) 0.124(3) Uani 1 1 d . . . . .
C6A C 0.5161(5) 0.4614(4) 0.8610(3) 0.132(3) Uani 1 1 d . . . . .
H6A H 0.4944 0.4534 0.8835 0.158 Uiso 1 1 calc R U . . .
C7A C 0.5510(5) 0.4368(4) 0.8435(3) 0.133(3) Uani 1 1 d . . . . .
C8A C 0.5875(5) 0.4493(4) 0.8120(3) 0.129(3) Uani 1 1 d . . . . .
C9A C 0.5834(4) 0.4851(4) 0.7966(3) 0.118(3) Uani 1 1 d . . . . .
C10A C 0.5438(5) 0.5115(4) 0.8160(3) 0.125(3) Uani 1 1 d . . . . .
C11A C 0.4923(6) 0.5702(4) 0.8160(4) 0.133(3) Uani 1 1 d . . . . .
C12A C 0.4691(5) 0.5217(4) 0.8661(3) 0.133(3) Uani 1 1 d . . . . .
N1A N 0.4610(4) 0.5552(3) 0.8479(3) 0.141(2) Uani 1 1 d . . . . .
O1A O 0.4769(3) 0.5998(2) 0.7983(2) 0.159(2) Uani 1 1 d . . . . .
O2A O 0.4390(3) 0.51170(16) 0.8955(2) 0.151(2) Uani 1 1 d . . . . .
C13A C 0.4137(5) 0.5788(3) 0.8635(4) 0.169(4) Uani 1 1 d . . . . .
H13A H 0.3912 0.5912 0.8374 0.203 Uiso 1 1 calc R U . . .
H13B H 0.3858 0.5635 0.8771 0.203 Uiso 1 1 calc R U . . .
C14A C 0.4406(6) 0.6066(3) 0.8973(4) 0.189(4) Uani 1 1 d . . . . .
H14A H 0.4626 0.5941 0.9235 0.227 Uiso 1 1 calc R U . . .
H14B H 0.4691 0.6215 0.8838 0.227 Uiso 1 1 calc R U . . .
C15A C 0.3947(6) 0.6305(4) 0.9124(5) 0.220(5) Uani 1 1 d . . . . .
H15A H 0.3685 0.6156 0.9283 0.265 Uiso 1 1 calc R U . . .
H15B H 0.3702 0.6409 0.8857 0.265 Uiso 1 1 calc R U . . .
C16A C 0.4190(9) 0.6608(4) 0.9426(5) 0.321(11) Uani 1 1 d . . . . .
H16A H 0.3863 0.6750 0.9512 0.481 Uiso 1 1 calc R U . . .
H16B H 0.4437 0.6764 0.9269 0.481 Uiso 1 1 calc R U . . .
H16C H 0.4427 0.6509 0.9695 0.481 Uiso 1 1 calc R U . . .
C21A C 0.6600(7) 0.5574(6) 0.7365(4) 0.154(4) Uani 1 1 d . . . . .
C22A C 0.7078(8) 0.5493(4) 0.7162(4) 0.165(4) Uani 1 1 d . . . . .
H22A H 0.7152 0.5251 0.7086 0.198 Uiso 1 1 calc R U . . .
C23A C 0.7464(7) 0.5772(7) 0.7067(4) 0.197(5) Uani 1 1 d . . . . .
H23A H 0.7798 0.5718 0.6928 0.237 Uiso 1 1 calc R U . . .
C24A C 0.7348(9) 0.6128(6) 0.7180(6) 0.201(6) Uani 1 1 d . . . . .
H24A H 0.7608 0.6315 0.7118 0.241 Uiso 1 1 calc R U . . .
C25A C 0.6867(9) 0.6211(5) 0.7379(4) 0.190(5) Uani 1 1 d . . . . .
H25A H 0.6783 0.6454 0.7444 0.228 Uiso 1 1 calc R U . . .
C26A C 0.6509(7) 0.5940(6) 0.7481(4) 0.144(4) Uani 1 1 d . . . . .
C27A C 0.6025(8) 0.5974(5) 0.7732(4) 0.158(4) Uani 1 1 d . . . . .
C28A C 0.5899(5) 0.6293(3) 0.7945(5) 0.170(4) Uani 1 1 d G . . . .
C29A C 0.6019(4) 0.6302(3) 0.8409(5) 0.207(6) Uani 1 1 d G . . . .
C30A C 0.5921(5) 0.6616(4) 0.8637(4) 0.268(8) Uani 1 1 d G . . . .
H30A H 0.6004 0.6622 0.8954 0.322 Uiso 1 1 calc R U . . .
C31A C 0.5703(5) 0.6920(3) 0.8402(6) 0.279(11) Uani 1 1 d DG . . . .
C32A C 0.5582(4) 0.6911(4) 0.7939(5) 0.247(8) Uani 1 1 d G . . . .
H32A H 0.5433 0.7120 0.7778 0.297 Uiso 1 1 calc R U . . .
C33A C 0.5680(5) 0.6598(5) 0.7710(4) 0.215(6) Uani 1 1 d G . . . .
C34A C 0.6247(6) 0.6001(3) 0.8726(3) 0.219(6) Uani 1 1 d . . . . .
H34A H 0.6007 0.5787 0.8637 0.329 Uiso 1 1 d R U . . .
H34B H 0.6228 0.6057 0.9040 0.329 Uiso 1 1 d R U . . .
H34C H 0.6658 0.5954 0.8688 0.329 Uiso 1 1 d R U . . .
C35A C 0.5645(8) 0.7287(4) 0.8639(6) 0.350(10) Uani 1 1 d D . . . .
H35A H 0.5502 0.7231 0.8920 0.525 Uiso 1 1 d R U . . .
H35B H 0.5350 0.7432 0.8450 0.525 Uiso 1 1 d R U . . .
H35C H 0.6016 0.7421 0.8701 0.525 Uiso 1 1 d R U . . .
C36A C 0.5504(6) 0.6612(4) 0.7231(5) 0.290(9) Uani 1 1 d . . . . .
H36A H 0.5505 0.6359 0.7138 0.434 Uiso 1 1 d R U . . .
H36B H 0.5796 0.6747 0.7091 0.434 Uiso 1 1 d R U . . .
H36C H 0.5111 0.6716 0.7138 0.434 Uiso 1 1 d R U . . .
C41A C 0.5500(6) 0.3988(4) 0.8589(4) 0.147(3) Uani 1 1 d . . . . .
H41A H 0.5254 0.3990 0.8836 0.176 Uiso 1 1 calc R U . . .
C42A C 0.6097(8) 0.3855(3) 0.8799(4) 0.150(4) Uani 1 1 d . . . . .
C43A C 0.6184(7) 0.3752(3) 0.9240(5) 0.163(4) Uani 1 1 d . . . . .
H43A H 0.5871 0.3776 0.9411 0.196 Uiso 1 1 calc R U . . .
C44A C 0.6728(9) 0.3612(3) 0.9439(4) 0.179(4) Uani 1 1 d . . . . .
H44A H 0.6791 0.3538 0.9742 0.215 Uiso 1 1 calc R U . . .
C45A C 0.7174(6) 0.3585(3) 0.9171(6) 0.184(5) Uani 1 1 d . . . . .
H45A H 0.7550 0.3494 0.9296 0.220 Uiso 1 1 calc R U . . .
C46A C 0.7080(6) 0.3686(3) 0.8748(5) 0.154(4) Uani 1 1 d . . . . .
H46A H 0.7393 0.3660 0.8577 0.185 Uiso 1 1 calc R U . . .
C47A C 0.6549(8) 0.3826(3) 0.8540(4) 0.147(4) Uani 1 1 d . . . . .
C48A C 0.5184(4) 0.3746(4) 0.8243(4) 0.164(4) Uani 1 1 d G . . . .
C49A C 0.4835(6) 0.3906(2) 0.7881(5) 0.204(6) Uani 1 1 d G . . . .
H49A H 0.4837 0.4161 0.7846 0.244 Uiso 1 1 calc R U . . .
C50A C 0.4483(5) 0.3694(4) 0.7569(3) 0.296(10) Uani 1 1 d G . . . .
H50A H 0.4245 0.3804 0.7322 0.355 Uiso 1 1 calc R U . . .
C51A C 0.4480(6) 0.3322(4) 0.7620(4) 0.249(7) Uani 1 1 d DG . . . .
C52A C 0.4829(7) 0.3162(2) 0.7982(6) 0.253(8) Uani 1 1 d G . . . .
H52A H 0.4827 0.2908 0.8017 0.304 Uiso 1 1 calc R U . . .
C53A C 0.5181(5) 0.3374(4) 0.8293(4) 0.233(6) Uani 1 1 d G . . . .
H53A H 0.5419 0.3265 0.8541 0.280 Uiso 1 1 calc R U . . .
C54A C 0.4081(8) 0.3070(4) 0.7286(6) 0.346(10) Uani 1 1 d D . . . .
H54A H 0.4233 0.2823 0.7305 0.519 Uiso 1 1 d R U . . .
H54B H 0.4068 0.3160 0.6980 0.519 Uiso 1 1 d R U . . .
H54C H 0.3682 0.3073 0.7366 0.519 Uiso 1 1 d R U . . .
C1B C 0.6223(4) 0.4249(4) 0.7886(4) 0.128(3) Uani 1 1 d . . . . .
C2B C 0.6465(5) 0.3914(4) 0.8092(4) 0.137(3) Uani 1 1 d . . . . .
C3B C 0.6695(4) 0.3672(3) 0.7798(4) 0.142(3) Uani 1 1 d . . . . .
H3B H 0.6865 0.3454 0.7920 0.170 Uiso 1 1 calc R U . . .
C4B C 0.6689(4) 0.3733(5) 0.7339(4) 0.153(4) Uani 1 1 d . . . . .
C5B C 0.6605(5) 0.4173(5) 0.6739(4) 0.165(4) Uani 1 1 d . . . . .
C6B C 0.6478(5) 0.4535(5) 0.6587(3) 0.167(4) Uani 1 1 d . . . . .
H6B H 0.6483 0.4588 0.6281 0.201 Uiso 1 1 calc R U . . .
C7B C 0.6344(4) 0.4816(3) 0.6874(4) 0.155(3) Uani 1 1 d . . . . .
H7B H 0.6298 0.5059 0.6776 0.186 Uiso 1 1 calc R U . . .
C8B C 0.6284(4) 0.4714(4) 0.7308(3) 0.133(3) Uani 1 1 d . . . . .
C9B C 0.6351(4) 0.4359(4) 0.7480(4) 0.138(3) Uani 1 1 d . . . . .
C10B C 0.6556(4) 0.4085(5) 0.7173(4) 0.148(4) Uani 1 1 d . . . . .
C11B C 0.6900(6) 0.3460(5) 0.7039(5) 0.171(5) Uani 1 1 d . . . . .
C12B C 0.6764(6) 0.3895(5) 0.6436(5) 0.182(5) Uani 1 1 d . . . . .
N1B N 0.6901(4) 0.3555(4) 0.6632(4) 0.185(4) Uani 1 1 d . . . . .
O1B O 0.7036(4) 0.3150(3) 0.7197(3) 0.191(4) Uani 1 1 d . . . . .
O2B O 0.6814(4) 0.3967(3) 0.6043(3) 0.250(4) Uani 1 1 d . . . . .
C13B C 0.7041(7) 0.3273(4) 0.6295(4) 0.280(8) Uani 1 1 d D . . . .
H13C H 0.7261 0.3070 0.6452 0.336 Uiso 1 1 d R U . A .
H13D H 0.7301 0.3392 0.6106 0.336 Uiso 1 1 d R U . . .
C14B C 0.6510(8) 0.3139(5) 0.6011(5) 0.208(9) Uani 0.732(12) 1 d D . P A 1
H14C H 0.6347 0.3339 0.5813 0.250 Uiso 0.732(12) 1 calc R U P A 1
H14D H 0.6632 0.2947 0.5817 0.250 Uiso 0.732(12) 1 calc R U P A 1
C15B C 0.6038(9) 0.2998(5) 0.6229(5) 0.221(9) Uani 0.732(12) 1 d D . P A 1
H15C H 0.5862 0.3193 0.6390 0.265 Uiso 0.732(12) 1 calc R U P A 1
H15D H 0.6190 0.2809 0.6446 0.265 Uiso 0.732(12) 1 calc R U P A 1
C16B C 0.5568(10) 0.2838(5) 0.5856(6) 0.331(15) Uani 0.732(12) 1 d D . P A 1
H16D H 0.5715 0.2610 0.5750 0.496 Uiso 0.732(12) 1 calc R U P A 1
H16E H 0.5494 0.3008 0.5607 0.496 Uiso 0.732(12) 1 calc R U P A 1
H16F H 0.5201 0.2794 0.5976 0.496 Uiso 0.732(12) 1 calc R U P A 1
C14C C 0.669(5) 0.3226(15) 0.5839(19) 0.500 Uiso 0.268(12) 1 d D U P A 2
H14S H 0.6267 0.3280 0.5853 0.600 Uiso 0.268(12) 1 calc R U P A 2
H14T H 0.6829 0.3399 0.5629 0.600 Uiso 0.268(12) 1 calc R U P A 2
C15C C 0.674(3) 0.2850(17) 0.5670(16) 0.33(3) Uiso 0.268(12) 1 d D . P A 2
H15E H 0.7140 0.2817 0.5585 0.399 Uiso 0.268(12) 1 calc R U P A 2
H15F H 0.6448 0.2813 0.5399 0.399 Uiso 0.268(12) 1 calc R U P A 2
C16C C 0.665(5) 0.2572(19) 0.602(3) 0.474 Uiso 0.268(12) 1 d D U P A 2
H16G H 0.6298 0.2498 0.6145 0.711 Uiso 0.268(12) 1 d R U P A 2
H16H H 0.6977 0.2614 0.6256 0.711 Uiso 0.268(12) 1 d R U P A 2
H16I H 0.6753 0.2381 0.5819 0.711 Uiso 0.268(12) 1 d R U P A 2
K1 K 0.7500 0.2500 0.7500 0.1956(13) Uani 1 2 d DS . P A .
O11 O 0.8483(4) 0.2739(2) 0.8082(3) 0.1956(13) Uani 1 1 d D . . . .
C11 C 0.8403(10) 0.2977(5) 0.8420(6) 0.262(12) Uani 0.732(12) 1 d D . P A 3
H11A H 0.8296 0.3218 0.8293 0.314 Uiso 0.732(12) 1 calc R U P A 3
H11B H 0.8772 0.3000 0.8634 0.314 Uiso 0.732(12) 1 calc R U P A 3
C21 C 0.7901(8) 0.2829(7) 0.8660(5) 0.257(14) Uani 0.732(12) 1 d D . P A 3
H21A H 0.8006 0.2587 0.8785 0.308 Uiso 0.732(12) 1 calc R U P A 3
H21B H 0.7835 0.2991 0.8907 0.308 Uiso 0.732(12) 1 calc R U P A 3
C11X C 0.843(4) 0.267(4) 0.8537(14) 0.56(9) Uiso 0.268(12) 1 d D . P A 4
H11S H 0.8738 0.2813 0.8726 0.669 Uiso 0.268(12) 1 calc R U P A 4
H11T H 0.8522 0.2413 0.8599 0.669 Uiso 0.268(12) 1 calc R U P A 4
C21X C 0.785(4) 0.275(5) 0.8679(18) 0.56(9) Uiso 0.268(12) 1 d D . P A 4
H21C H 0.7742 0.2552 0.8867 0.669 Uiso 0.268(12) 1 calc R U P A 4
H21D H 0.7890 0.2972 0.8868 0.669 Uiso 0.268(12) 1 calc R U P A 4
O21 O 0.7369(7) 0.2808(2) 0.8329(3) 0.226(4) Uani 1 1 d D . . . .
C31 C 0.6876(9) 0.2676(4) 0.8509(6) 0.238(7) Uani 1 1 d D . . . .
H31A H 0.6829 0.2814 0.8781 0.286 Uiso 1 1 calc R U . . .
H31B H 0.6945 0.2420 0.8595 0.286 Uiso 1 1 calc R U . . .
C41 C 0.6326(8) 0.2705(4) 0.8179(6) 0.234(7) Uani 1 1 d D . . . .
H41S H 0.5976 0.2645 0.8321 0.281 Uiso 1 1 calc R U . . .
H41T H 0.6279 0.2952 0.8057 0.281 Uiso 1 1 calc R U . . .
O31 O 0.6393(5) 0.2448(3) 0.7828(4) 0.234(4) Uani 1 1 d D . . . .
C51 C 0.5949(7) 0.2482(4) 0.7457(6) 0.275(8) Uani 1 1 d D . . . .
H51A H 0.5969 0.2725 0.7325 0.329 Uiso 1 1 calc R U . A .
H51B H 0.5558 0.2455 0.7554 0.329 Uiso 1 1 calc R U . . .
C61 C 0.6020(7) 0.2209(5) 0.7123(5) 0.281(8) Uani 1 1 d D . . . .
H61A H 0.6045 0.1969 0.7267 0.338 Uiso 1 1 calc R U . . .
H61B H 0.5665 0.2210 0.6892 0.338 Uiso 1 1 calc R U . . .
K2 K 0.36329(8) 0.47066(5) 0.92504(6) 0.1403(8) Uani 1 1 d D . . . .
O12 O 0.3144(6) 0.4264(4) 0.8563(3) 0.342(9) Uani 1 1 d D . . . .
C12 C 0.2739(10) 0.4410(6) 0.8232(6) 0.44(2) Uani 1 1 d D . . . .
H12A H 0.2468 0.4218 0.8101 0.529 Uiso 1 1 calc R U . . .
H12B H 0.2949 0.4505 0.7993 0.529 Uiso 1 1 calc R U . . .
C22 C 0.2390(6) 0.4703(4) 0.8393(5) 0.253(8) Uani 1 1 d D . . . .
H22S H 0.2176 0.4828 0.8128 0.304 Uiso 1 1 calc R U . . .
H22T H 0.2089 0.4592 0.8553 0.304 Uiso 1 1 calc R U . . .
O22 O 0.2682(4) 0.4963(4) 0.8671(4) 0.291(6) Uani 1 1 d D . . . .
C32 C 0.2270(6) 0.5214(4) 0.8766(6) 0.265(9) Uani 1 1 d D . . . .
H32S H 0.1936 0.5094 0.8880 0.318 Uiso 1 1 calc R U . . .
H32T H 0.2116 0.5356 0.8498 0.318 Uiso 1 1 calc R U . . .
C42 C 0.2613(6) 0.5453(4) 0.9125(5) 0.255(8) Uani 1 1 d D . . . .
H42A H 0.2894 0.5597 0.8979 0.306 Uiso 1 1 calc R U . . .
H42B H 0.2327 0.5624 0.9224 0.306 Uiso 1 1 calc R U . . .
O32 O 0.2926(5) 0.5303(2) 0.9501(4) 0.287(6) Uani 1 1 d D . . . .
C52 C 0.3286(8) 0.5533(4) 0.9793(5) 0.338(14) Uani 1 1 d D . . . .
H52S H 0.3061 0.5749 0.9859 0.406 Uiso 1 1 calc R U . . .
H52T H 0.3631 0.5612 0.9656 0.406 Uiso 1 1 calc R U . . .
C62 C 0.3485(10) 0.5331(5) 1.0208(5) 0.363(13) Uani 1 1 d D . . . .
H62A H 0.3676 0.5495 1.0444 0.435 Uiso 1 1 calc R U . . .
H62B H 0.3145 0.5213 1.0316 0.435 Uiso 1 1 calc R U . . .
O42 O 0.3892(6) 0.5069(3) 1.0104(3) 0.291(5) Uani 1 1 d D . . . .
C72 C 0.4112(9) 0.4818(4) 1.0440(5) 0.437(12) Uani 1 1 d D . . . .
H72A H 0.3781 0.4673 1.0521 0.524 Uiso 1 1 calc DR U . . .
H72B H 0.4298 0.4949 1.0709 0.524 Uiso 1 1 calc R U . . .
C82 C 0.4559(8) 0.4573(5) 1.0276(6) 0.437(12) Uani 1 1 d D . . . .
H82A H 0.4841 0.4722 1.0137 0.524 Uiso 1 1 calc R U . . .
H82B H 0.4784 0.4448 1.0536 0.524 Uiso 1 1 calc R U . . .
O52 O 0.4316(6) 0.4315(4) 0.9968(3) 0.369(7) Uani 1 1 d D . . . .
C92 C 0.4762(7) 0.4103(5) 0.9809(6) 0.364(16) Uani 1 1 d D . . . .
H92A H 0.5025 0.3983 1.0055 0.437 Uiso 1 1 calc R U . . .
H92B H 0.5001 0.4246 0.9625 0.437 Uiso 1 1 calc R U . . .
C102 C 0.4357(7) 0.3835(4) 0.9529(6) 0.288(9) Uani 1 1 d D . . . .
H10A H 0.4584 0.3621 0.9459 0.346 Uiso 1 1 calc R U . . .
H10B H 0.4039 0.3755 0.9695 0.346 Uiso 1 1 calc R U . . .
O62 O 0.4113(5) 0.4011(3) 0.9133(5) 0.295(7) Uani 1 1 d D . . . .
C112 C 0.3815(9) 0.3791(4) 0.8785(7) 0.44(3) Uani 1 1 d D . . . .
H11C H 0.3498 0.3654 0.8898 0.526 Uiso 1 1 calc R U . . .
H11D H 0.4096 0.3618 0.8686 0.526 Uiso 1 1 calc R U . . .
C122 C 0.3552(10) 0.4024(6) 0.8396(6) 0.54(3) Uani 1 1 d D . . . .
H12C H 0.3865 0.4162 0.8278 0.650 Uiso 1 1 calc R U . . .
H12D H 0.3344 0.3872 0.8152 0.650 Uiso 1 1 calc R U . . .
K3 K 0.45271(11) 0.57820(7) 0.71152(7) 0.2047(12) Uani 1 1 d D . . . .
O13 O 0.3515(4) 0.5604(3) 0.7497(3) 0.207(3) Uani 1 1 d D . . . .
C13 C 0.3060(6) 0.5852(4) 0.7476(5) 0.226(6) Uani 1 1 d D . . . .
H13E H 0.2824 0.5804 0.7719 0.272 Uiso 1 1 calc R U . . .
H13F H 0.2797 0.5829 0.7187 0.272 Uiso 1 1 calc R U . . .
C23 C 0.3308(6) 0.6220(4) 0.7523(4) 0.265(9) Uani 1 1 d D . . . .
H23S H 0.2979 0.6395 0.7517 0.318 Uiso 1 1 calc R U . . .
H23T H 0.3559 0.6242 0.7818 0.318 Uiso 1 1 calc R U . . .
O23 O 0.3647(4) 0.6313(3) 0.7185(4) 0.300(6) Uani 1 1 d D . . . .
C33 C 0.3381(7) 0.6552(6) 0.6883(6) 0.409(16) Uani 1 1 d D . . . .
H33A H 0.3253 0.6769 0.7032 0.491 Uiso 1 1 calc R U . . .
H33B H 0.3034 0.6443 0.6697 0.491 Uiso 1 1 calc R U . . .
C43 C 0.3851(7) 0.6643(4) 0.6607(6) 0.292(8) Uani 1 1 d D . . . .
H43S H 0.3663 0.6786 0.6348 0.350 Uiso 1 1 calc R U . . .
H43T H 0.4137 0.6804 0.6788 0.350 Uiso 1 1 calc R U . . .
O33 O 0.4167(6) 0.6370(3) 0.6443(4) 0.322(6) Uani 1 1 d D . . . .
C53 C 0.4607(9) 0.6480(5) 0.6199(6) 0.487(18) Uani 1 1 d D . . . .
H53S H 0.4949 0.6581 0.6399 0.584 Uiso 1 1 calc R U . . .
H53T H 0.4454 0.6665 0.5976 0.584 Uiso 1 1 calc R U . . .
C63 C 0.4779(11) 0.6146(6) 0.5975(5) 0.487(18) Uani 1 1 d D . . . .
H63A H 0.4425 0.6016 0.5828 0.584 Uiso 1 1 calc R U . . .
H63B H 0.5035 0.6204 0.5749 0.584 Uiso 1 1 calc R U . . .
O43 O 0.5083(6) 0.5940(4) 0.6319(4) 0.391(9) Uani 1 1 d D . . . .
C73 C 0.5455(8) 0.5643(5) 0.6258(6) 0.63(4) Uani 1 1 d D . . . .
H73A H 0.5768 0.5622 0.6520 0.751 Uiso 1 1 calc R U . . .
H73B H 0.5648 0.5684 0.5990 0.751 Uiso 1 1 calc R U . . .
C83 C 0.5104(9) 0.5301(5) 0.6202(6) 0.49(3) Uani 1 1 d D . . . .
H83A H 0.4754 0.5339 0.5973 0.593 Uiso 1 1 calc R U . . .
H83B H 0.5348 0.5110 0.6093 0.593 Uiso 1 1 calc R U . . .
O53 O 0.4917(5) 0.5185(4) 0.6598(3) 0.286(7) Uani 1 1 d D . . . .
C93 C 0.4651(11) 0.4843(5) 0.6553(7) 0.369(16) Uani 1 1 d D . . . .
H93A H 0.4924 0.4654 0.6478 0.443 Uiso 1 1 calc R U . . .
H93B H 0.4285 0.4841 0.6334 0.443 Uiso 1 1 calc R U . . .
C103 C 0.4531(6) 0.4818(3) 0.7027(5) 0.247(8) Uani 1 1 d D . . . .
H10C H 0.4443 0.4565 0.7097 0.297 Uiso 1 1 calc R U . . .
H10D H 0.4884 0.4896 0.7234 0.297 Uiso 1 1 calc R U . . .
O63 O 0.4031(5) 0.5047(2) 0.7081(3) 0.227(3) Uani 1 1 d D . . . .
C113 C 0.3749(7) 0.4975(4) 0.7463(5) 0.249(8) Uani 1 1 d D . . . .
H11E H 0.4042 0.4990 0.7738 0.298 Uiso 1 1 calc R U . . .
H11F H 0.3580 0.4729 0.7442 0.298 Uiso 1 1 calc R U . . .
C123 C 0.3268(7) 0.5247(4) 0.7480(5) 0.272(9) Uani 1 1 d D . . . .
H12E H 0.2965 0.5223 0.7213 0.326 Uiso 1 1 calc R U . . .
H12F H 0.3077 0.5205 0.7748 0.326 Uiso 1 1 calc R U . . .
K4 K 0.6998(3) 0.4542(2) 0.5312(2) 0.322(4) Uani 0.5 1 d D . P B -5
O14 O 0.6463(10) 0.5219(4) 0.5218(7) 0.64(3) Uiso 0.5 1 d D . P B -5
C14 C 0.6515(9) 0.5412(6) 0.5624(7) 0.310(15) Uiso 0.5 1 d D . P B -5
H14E H 0.6268 0.5295 0.5825 0.372 Uiso 0.5 1 calc R U P B -5
H14F H 0.6368 0.5660 0.5565 0.372 Uiso 0.5 1 calc R U P B -5
C24 C 0.7136(9) 0.5424(4) 0.5845(7) 0.232(10) Uiso 0.5 1 d D . P B -5
H24B H 0.7364 0.5572 0.5660 0.278 Uiso 0.5 1 calc R U P B -5
H24C H 0.7147 0.5548 0.6136 0.278 Uiso 0.5 1 calc R U P B -5
O24 O 0.7428(7) 0.5087(4) 0.5924(5) 0.319(10) Uiso 0.5 1 d D . P B -5
C34 C 0.8031(8) 0.5148(5) 0.6081(10) 0.338(14) Uiso 0.5 1 d D . P B -5
H34D H 0.8080 0.5286 0.6364 0.406 Uiso 0.5 1 calc R U P B -5
H34E H 0.8218 0.5285 0.5858 0.406 Uiso 0.5 1 calc R U P B -5
C44 C 0.8301(11) 0.4782(6) 0.6153(7) 0.338(14) Uiso 0.5 1 d D . P B -5
H44B H 0.8733 0.4815 0.6230 0.406 Uiso 0.5 1 calc R U P B -5
H44C H 0.8161 0.4677 0.6418 0.406 Uiso 0.5 1 calc R U P B -5
O34 O 0.8206(7) 0.4526(5) 0.5812(5) 0.284(9) Uiso 0.5 1 d D . P B -5
C54 C 0.8420(11) 0.4174(5) 0.5892(6) 0.298(15) Uiso 0.5 1 d D . P B -5
H54D H 0.8158 0.4037 0.6064 0.358 Uiso 0.5 1 calc R U P B -5
H54E H 0.8821 0.4179 0.6066 0.358 Uiso 0.5 1 calc R U P B -5
C64 C 0.8432(7) 0.4001(6) 0.5448(7) 0.230(10) Uiso 0.5 1 d D . P B -5
H64A H 0.8694 0.4141 0.5279 0.276 Uiso 0.5 1 calc R U P B -5
H64B H 0.8592 0.3754 0.5491 0.276 Uiso 0.5 1 calc R U P B -5
O44 O 0.7857(8) 0.3989(6) 0.5203(7) 0.48(2) Uiso 0.5 1 d D . P B -5
C74 C 0.7717(10) 0.3829(9) 0.4776(7) 0.440 Uiso 0.5 1 d D U P B -5
H74A H 0.7856 0.3576 0.4797 0.529 Uiso 0.5 1 calc R U P B -5
H74B H 0.7941 0.3956 0.4568 0.529 Uiso 0.5 1 calc R U P B -5
C84 C 0.7076(10) 0.3829(6) 0.4576(8) 0.400 Uiso 0.5 1 d D U P B -5
H84A H 0.7014 0.3671 0.4309 0.480 Uiso 0.5 1 calc R U P B -5
H84B H 0.6833 0.3736 0.4795 0.480 Uiso 0.5 1 calc R U P B -5
O54 O 0.6905(9) 0.4189(6) 0.4453(6) 0.365(13) Uiso 0.5 1 d D . P B -5
C94 C 0.7188(16) 0.4363(7) 0.4127(9) 0.38(2) Uiso 0.5 1 d D . P B -5
H94A H 0.7063 0.4256 0.3829 0.451 Uiso 0.5 1 calc R U P B -5
H94B H 0.7622 0.4342 0.4202 0.451 Uiso 0.5 1 calc R U P B -5
C104 C 0.7004(17) 0.4750(7) 0.4132(10) 0.43(3) Uiso 0.5 1 d D . P B -5
H10E H 0.7367 0.4895 0.4209 0.520 Uiso 0.5 1 calc R U P B -5
H10F H 0.6834 0.4815 0.3823 0.520 Uiso 0.5 1 calc R U P B -5
O64 O 0.6598(10) 0.4868(5) 0.4414(5) 0.472(19) Uiso 0.5 1 d D . P B -5
C114 C 0.6405(14) 0.5231(6) 0.4395(7) 0.364(19) Uiso 0.5 1 d D . P B -5
H11G H 0.5981 0.5236 0.4269 0.436 Uiso 0.5 1 calc R U P B -5
H11H H 0.6620 0.5362 0.4184 0.436 Uiso 0.5 1 calc R U P B -5
C124 C 0.648(2) 0.5432(5) 0.4827(8) 0.489 Uiso 0.5 1 d D U P B -5
H12G H 0.6870 0.5558 0.4861 0.587 Uiso 0.5 1 calc R U P B -5
H12H H 0.6173 0.5619 0.4812 0.587 Uiso 0.5 1 calc R U P B -5
O15 O 0.3920(9) 0.2397(8) 0.8458(8) 0.497(19) Uiso 0.5 1 d D . P C 6
C15 C 0.4314(8) 0.2432(17) 0.8865(9) 0.73(6) Uiso 0.5 1 d D . P C 6
H15G H 0.4237 0.2226 0.9055 0.876 Uiso 0.5 1 calc R U P C 6
H15H H 0.4194 0.2652 0.9014 0.876 Uiso 0.5 1 calc R U P C 6
C25 C 0.4969(8) 0.2454(10) 0.8883(7) 0.41(2) Uiso 0.5 1 d D . P C 6
H25B H 0.5075 0.2277 0.8663 0.495 Uiso 0.5 1 calc R U P C 6
H25C H 0.5055 0.2695 0.8770 0.495 Uiso 0.5 1 calc R U P C 6
O25 O 0.5370(10) 0.2399(7) 0.9282(8) 0.57(3) Uiso 0.5 1 d D . P C 6
C35 C 0.5552(8) 0.2702(9) 0.9552(10) 0.52(3) Uiso 0.5 1 d D . P C 6
H35D H 0.5701 0.2891 0.9368 0.621 Uiso 0.5 1 calc R U P C 6
H35E H 0.5879 0.2630 0.9788 0.621 Uiso 0.5 1 calc R U P C 6
C45 C 0.5053(8) 0.2849(9) 0.9764(11) 0.44(2) Uiso 0.5 1 d D . P C 6
H45B H 0.5151 0.2785 1.0084 0.524 Uiso 0.5 1 calc R U P C 6
H45C H 0.5098 0.3114 0.9750 0.524 Uiso 0.5 1 calc R U P C 6
O35 O 0.4443(7) 0.2788(10) 0.9660(8) 0.51(2) Uiso 0.5 1 d D . P C 6
C55 C 0.4008(7) 0.2848(8) 0.9938(7) 0.313(15) Uiso 0.5 1 d D . P C 6
H55A H 0.4179 0.3013 1.0180 0.375 Uiso 0.5 1 calc R U P C 6
H55B H 0.3932 0.2616 1.0078 0.375 Uiso 0.5 1 calc R U P C 6
C65 C 0.3430(8) 0.3000(6) 0.9734(7) 0.323(16) Uiso 0.5 1 d D . P C 6
H65A H 0.3237 0.3053 0.9999 0.388 Uiso 0.5 1 calc R U P C 6
H65B H 0.3541 0.3238 0.9626 0.388 Uiso 0.5 1 calc R U P C 6
O45 O 0.2948(10) 0.2899(6) 0.9410(8) 0.456(17) Uiso 0.5 1 d D . P C 6
C75 C 0.2628(12) 0.3181(6) 0.9154(7) 0.350(18) Uiso 0.5 1 d D . P C 6
H75A H 0.2909 0.3341 0.9031 0.420 Uiso 0.5 1 calc R U P C 6
H75B H 0.2411 0.3326 0.9350 0.420 Uiso 0.5 1 calc R U P C 6
C85 C 0.2203(11) 0.3025(8) 0.8782(6) 0.43(2) Uiso 0.5 1 d D . P C 6
H85A H 0.2206 0.2760 0.8819 0.512 Uiso 0.5 1 calc R U P C 6
H85B H 0.1803 0.3110 0.8818 0.512 Uiso 0.5 1 calc R U P C 6
O55 O 0.2290(11) 0.3100(7) 0.8337(6) 0.500 Uiso 0.5 1 d D U P C 6
C95 C 0.2832(12) 0.3017(6) 0.8183(11) 0.500 Uiso 0.5 1 d D U P C 6
H95A H 0.3157 0.3075 0.8427 0.600 Uiso 0.5 1 calc R U P C 6
H95B H 0.2872 0.3182 0.7932 0.600 Uiso 0.5 1 calc R U P C 6
C105 C 0.2930(11) 0.2641(5) 0.8029(8) 0.300(14) Uiso 0.5 1 d D . P C 6
H10G H 0.2909 0.2646 0.7700 0.361 Uiso 0.5 1 calc R U P C 6
H10H H 0.3337 0.2569 0.8156 0.361 Uiso 0.5 1 calc R U P C 6
O65 O 0.2538(9) 0.2370(6) 0.8139(12) 0.66(3) Uiso 0.5 1 d D . P C 6
C115 C 0.2813(9) 0.2107(8) 0.8444(12) 0.49(3) Uiso 0.5 1 d D . P C 6
H11I H 0.2669 0.1863 0.8351 0.587 Uiso 0.5 1 calc R U P C 6
H11J H 0.2721 0.2154 0.8748 0.587 Uiso 0.5 1 calc R U P C 6
C125 C 0.3468(8) 0.2133(6) 0.8440(10) 0.335(16) Uiso 0.5 1 d D . P C 6
H12I H 0.3627 0.1969 0.8686 0.402 Uiso 0.5 1 calc R U P C 6
H12J H 0.3515 0.2000 0.8164 0.402 Uiso 0.5 1 calc R U P C 6
O16 O 0.5676(10) 0.4369(8) 0.5428(12) 0.708 Uiso 0.5 1 d D U P D 7
C16 C 0.5732(10) 0.4063(9) 0.5713(11) 0.836 Uiso 0.5 1 d D U P D 7
H16J H 0.6015 0.4129 0.5980 1.003 Uiso 0.5 1 calc R U P D 7
H16K H 0.5924 0.3873 0.5556 1.003 Uiso 0.5 1 calc R U P D 7
C26 C 0.5217(10) 0.3890(7) 0.5880(6) 0.285(13) Uiso 0.5 1 d D . P D 7
H26A H 0.4858 0.4006 0.5717 0.342 Uiso 0.5 1 calc R U P D 7
H26B H 0.5209 0.3636 0.5781 0.342 Uiso 0.5 1 calc R U P D 7
O26 O 0.5149(13) 0.3886(10) 0.6338(7) 0.900 Uiso 0.5 1 d D U P D 7
C36 C 0.4779(9) 0.3621(8) 0.6487(7) 0.44(3) Uiso 0.5 1 d D . P D 7
H36D H 0.4767 0.3656 0.6810 0.526 Uiso 0.5 1 calc R U P D 7
H36E H 0.4943 0.3379 0.6445 0.526 Uiso 0.5 1 calc R U P D 7
C46 C 0.4166(8) 0.3644(8) 0.6237(7) 0.301(15) Uiso 0.5 1 d D . P D 7
H46B H 0.3913 0.3539 0.6442 0.362 Uiso 0.5 1 calc R U P D 7
H46C H 0.4074 0.3905 0.6224 0.362 Uiso 0.5 1 calc R U P D 7
O36 O 0.3933(12) 0.3511(14) 0.5813(9) 0.86(6) Uiso 0.5 1 d D . P D 7
C56 C 0.3355(12) 0.3562(8) 0.5583(10) 0.900 Uiso 0.5 1 d D U P D 7
H56A H 0.3112 0.3663 0.5797 1.080 Uiso 0.5 1 calc R U P D 7
H56B H 0.3192 0.3321 0.5493 1.080 Uiso 0.5 1 calc R U P D 7
C66 C 0.327(3) 0.3795(6) 0.5179(9) 0.900 Uiso 0.5 1 d D U P D 7
H66A H 0.3608 0.3722 0.5025 1.080 Uiso 0.5 1 calc R U P D 7
H66B H 0.2920 0.3690 0.4997 1.080 Uiso 0.5 1 calc R U P D 7
O46 O 0.322(3) 0.4166(6) 0.5077(9) 0.900 Uiso 0.5 1 d D U P D 7
C76 C 0.3337(19) 0.4417(6) 0.5439(11) 0.900 Uiso 0.5 1 d D U P D 7
H76A H 0.3745 0.4510 0.5454 1.080 Uiso 0.5 1 calc R U P D 7
H76B H 0.3305 0.4294 0.5724 1.080 Uiso 0.5 1 calc R U P D 7
C86 C 0.291(2) 0.4725(9) 0.5374(9) 0.900 Uiso 0.5 1 d D U P D 7
H86A H 0.2529 0.4639 0.5450 1.080 Uiso 0.5 1 calc R U P D 7
H86B H 0.3057 0.4914 0.5594 1.080 Uiso 0.5 1 calc R U P D 7
O56 O 0.2801(14) 0.4889(12) 0.4947(10) 0.900 Uiso 0.5 1 d D U P D 7
C96 C 0.3133(9) 0.4793(13) 0.4602(8) 0.930 Uiso 0.5 1 d D U P D 7
H96A H 0.2941 0.4908 0.4322 1.117 Uiso 0.5 1 calc R U P D 7
H96B H 0.3098 0.4529 0.4558 1.117 Uiso 0.5 1 calc R U P D 7
C106 C 0.3776(9) 0.4887(15) 0.4659(13) 0.910 Uiso 0.5 1 d D U P D 7
H10I H 0.3923 0.4831 0.4375 1.092 Uiso 0.5 1 calc R U P D 7
H10J H 0.3814 0.5150 0.4705 1.092 Uiso 0.5 1 calc R U P D 7
O66 O 0.4153(9) 0.4714(15) 0.5010(14) 0.966 Uiso 0.5 1 d D U P D 7
C116 C 0.4764(9) 0.4784(10) 0.501(2) 0.900 Uiso 0.5 1 d D U P D 7
H11K H 0.4885 0.5005 0.5183 1.080 Uiso 0.5 1 calc R U P D 7
H11L H 0.4844 0.4820 0.4700 1.080 Uiso 0.5 1 calc R U P D 7
C126 C 0.5101(10) 0.4463(7) 0.5217(15) 0.52(3) Uiso 0.5 1 d D . P D 7
H12K H 0.4853 0.4385 0.5441 0.628 Uiso 0.5 1 calc R U P D 7
H12L H 0.5027 0.4282 0.4976 0.628 Uiso 0.5 1 calc R U P D 7
O17 O 0.3389(10) 0.3741(7) 0.6123(15) 0.830 Uiso 0.5 1 d D U P E -8
C17 C 0.3875(9) 0.3961(9) 0.6054(12) 0.900 Uiso 0.5 1 d D U P E -8
H17A H 0.3736 0.4213 0.6054 1.080 Uiso 0.5 1 calc R U P E -8
H17B H 0.3955 0.3910 0.5748 1.080 Uiso 0.5 1 calc R U P E -8
C27 C 0.4457(8) 0.3949(8) 0.6352(6) 0.283(13) Uiso 0.5 1 d D . P E -8
H27A H 0.4464 0.4156 0.6558 0.340 Uiso 0.5 1 calc R U P E -8
H27B H 0.4455 0.3729 0.6537 0.340 Uiso 0.5 1 calc R U P E -8
O27 O 0.5004(9) 0.3952(9) 0.6186(9) 0.700 Uiso 0.5 1 d D U P E -8
C37 C 0.5092(12) 0.4211(6) 0.5859(7) 0.310(16) Uiso 0.5 1 d D . P E -8
H37A H 0.5311 0.4419 0.6006 0.372 Uiso 0.5 1 calc R U P E -8
H37B H 0.4704 0.4298 0.5709 0.372 Uiso 0.5 1 calc R U P E -8
C47 C 0.5430(9) 0.4055(7) 0.5518(6) 0.326(16) Uiso 0.5 1 d D . P E -8
H47A H 0.5643 0.4262 0.5412 0.392 Uiso 0.5 1 calc R U P E -8
H47B H 0.5736 0.3902 0.5692 0.392 Uiso 0.5 1 calc R U P E -8
O37 O 0.5232(11) 0.3854(6) 0.5131(6) 0.441(16) Uiso 0.5 1 d D . P E -8
C57 C 0.5031(12) 0.3494(6) 0.5107(13) 0.993 Uiso 0.5 1 d D U P E -8
H57A H 0.5065 0.3401 0.5416 1.191 Uiso 0.5 1 calc R U P E -8
H57B H 0.5306 0.3352 0.4953 1.191 Uiso 0.5 1 calc R U P E -8
C67 C 0.4421(9) 0.3420(8) 0.4882(7) 0.39(2) Uiso 0.5 1 d D . P E -8
H67A H 0.4283 0.3234 0.5077 0.467 Uiso 0.5 1 calc R U P E -8
H67B H 0.4207 0.3642 0.4942 0.467 Uiso 0.5 1 calc R U P E -8
O47 O 0.4138(11) 0.3318(6) 0.4453(8) 0.50(2) Uiso 0.5 1 d D . P E -8
C77 C 0.3874(10) 0.3597(9) 0.4162(10) 0.52(3) Uiso 0.5 1 d D . P E -8
H77A H 0.4014 0.3577 0.3869 0.620 Uiso 0.5 1 calc R U P E -8
H77B H 0.3995 0.3836 0.4290 0.620 Uiso 0.5 1 calc R U P E -8
C87 C 0.3217(10) 0.3567(10) 0.4099(17) 0.900 Uiso 0.5 1 d D U P E -8
H87A H 0.3060 0.3789 0.4220 1.080 Uiso 0.5 1 calc R U P E -8
H87B H 0.3074 0.3564 0.3774 1.080 Uiso 0.5 1 calc R U P E -8
O57 O 0.2964(13) 0.3268(10) 0.4292(8) 0.885 Uiso 0.5 1 d D U P E -8
C97 C 0.3227(13) 0.3122(13) 0.4709(9) 0.916 Uiso 0.5 1 d D U P E -8
H97A H 0.3564 0.3278 0.4829 1.099 Uiso 0.5 1 calc R U P E -8
H97B H 0.3392 0.2883 0.4650 1.099 Uiso 0.5 1 calc R U P E -8
C107 C 0.2852(14) 0.3075(16) 0.5071(7) 0.808 Uiso 0.5 1 d D U P E -8
H10K H 0.2713 0.3316 0.5149 0.969 Uiso 0.5 1 calc R U P E -8
H10L H 0.2498 0.2934 0.4946 0.969 Uiso 0.5 1 calc R U P E -8
O67 O 0.311(2) 0.2904(9) 0.5471(7) 0.982 Uiso 0.5 1 d D U P E -8
C117 C 0.2968(16) 0.3068(8) 0.5866(8) 0.979 Uiso 0.5 1 d D U P E -8
H11M H 0.3009 0.2891 0.6114 1.175 Uiso 0.5 1 calc R U P E -8
H11N H 0.2556 0.3156 0.5815 1.175 Uiso 0.5 1 calc R U P E -8
C127 C 0.3389(13) 0.3377(7) 0.598(2) 0.975 Uiso 0.5 1 d D U P E -8
H12M H 0.3694 0.3268 0.6206 1.170 Uiso 0.5 1 calc R U P E -8
H12N H 0.3578 0.3396 0.5707 1.170 Uiso 0.5 1 calc R U P E -8
O1 O 0.2912(12) 0.4382(8) 0.9856(11) 0.369(10) Uiso 0.5 1 d D . P F -9
C1 C 0.2454(16) 0.4154(11) 0.9648(10) 0.369(10) Uiso 0.5 1 d D . P F -9
H1A H 0.2626 0.3966 0.9474 0.442 Uiso 0.5 1 calc R U P F -9
H1B H 0.2175 0.4298 0.9438 0.442 Uiso 0.5 1 calc R U P F -9
C2 C 0.2123(15) 0.3976(8) 0.9983(14) 0.369(10) Uiso 0.5 1 d D . P F -9
H2A H 0.1697 0.3956 0.9867 0.442 Uiso 0.5 1 calc R U P F -9
H2B H 0.2282 0.3733 1.0063 0.442 Uiso 0.5 1 calc R U P F -9
C3 C 0.223(2) 0.4226(10) 1.0378(12) 0.369(10) Uiso 0.5 1 d D . P F -9
H3A H 0.1853 0.4337 1.0439 0.442 Uiso 0.5 1 calc R U P F -9
H3C H 0.2419 0.4101 1.0649 0.442 Uiso 0.5 1 calc R U P F -9
C4 C 0.2627(12) 0.4501(7) 1.0217(13) 0.369(10) Uiso 0.5 1 d D . P F -9
H4A H 0.2394 0.4720 1.0122 0.442 Uiso 0.5 1 calc R U P F -9
H4B H 0.2933 0.4569 1.0470 0.442 Uiso 0.5 1 calc DR U P F -9
O2 O 0.7150(16) 0.2283(8) 0.4929(12) 0.353(11) Uiso 0.4 1 d D . P G -10
C5 C 0.7530(13) 0.2585(11) 0.492(3) 0.353(11) Uiso 0.4 1 d D . P G -10
H5A H 0.7805 0.2541 0.4704 0.423 Uiso 0.4 1 calc R U P G -10
H5B H 0.7767 0.2617 0.5220 0.423 Uiso 0.4 1 calc R U P G -10
C6 C 0.7184(19) 0.2923(8) 0.4794(16) 0.353(11) Uiso 0.4 1 d D . P G -10
H6C H 0.7332 0.3046 0.4542 0.423 Uiso 0.4 1 calc R U P G -10
H6D H 0.7212 0.3091 0.5050 0.423 Uiso 0.4 1 calc R U P G -10
C7 C 0.6557(15) 0.2800(10) 0.4659(15) 0.353(11) Uiso 0.4 1 d D . P G -10
H7A H 0.6287 0.2928 0.4832 0.423 Uiso 0.4 1 calc R U P G -10
H7C H 0.6426 0.2842 0.4337 0.423 Uiso 0.4 1 calc R U P G -10
C8 C 0.6571(13) 0.2405(10) 0.4763(15) 0.353(11) Uiso 0.4 1 d D . P G -10
H8A H 0.6308 0.2355 0.4988 0.423 Uiso 0.4 1 calc R U P G -10
H8B H 0.6419 0.2268 0.4489 0.423 Uiso 0.4 1 calc R U P G -10

loop_
_atom_site_aniso_label
_atom_site_aniso_U_11
_atom_site_aniso_U_22
_atom_site_aniso_U_33
_atom_site_aniso_U_23
_atom_site_aniso_U_13
_atom_site_aniso_U_12
C1A 0.150(8) 0.146(12) 0.103(9) 0.022(9) -0.013(7) -0.036(8)
C2A 0.136(9) 0.183(15) 0.077(6) 0.017(8) 0.009(5) -0.004(11)
C3A 0.148(10) 0.124(11) 0.111(8) 0.028(8) -0.018(7) -0.011(10)
C4A 0.140(9) 0.146(12) 0.101(6) 0.018(7) 0.016(6) -0.021(10)
C5A 0.138(8) 0.130(11) 0.106(7) -0.009(8) 0.021(6) -0.025(8)
C6A 0.159(9) 0.127(9) 0.107(6) 0.011(7) 0.011(6) -0.036(7)
C7A 0.152(8) 0.140(11) 0.115(7) -0.018(8) 0.047(6) -0.009(8)
C8A 0.169(9) 0.125(10) 0.087(6) -0.013(7) 0.000(7) -0.035(8)
C9A 0.135(7) 0.128(10) 0.092(7) -0.012(8) 0.021(5) -0.012(7)
C10A 0.145(9) 0.133(11) 0.089(6) 0.007(8) -0.011(7) -0.046(9)
C11A 0.142(10) 0.129(10) 0.125(9) -0.010(9) 0.007(7) -0.002(9)
C12A 0.188(11) 0.116(10) 0.096(7) 0.013(7) 0.020(7) -0.023(9)
N1A 0.161(7) 0.136(9) 0.127(6) 0.013(6) 0.025(6) -0.010(7)
O1A 0.173(6) 0.146(6) 0.151(5) 0.016(5) -0.002(4) 0.007(5)
O2A 0.189(6) 0.147(5) 0.119(4) 0.001(4) 0.025(4) -0.002(4)
C13A 0.176(10) 0.165(10) 0.167(9) 0.011(8) 0.029(8) 0.033(9)
C14A 0.241(13) 0.180(11) 0.139(8) -0.013(8) 0.007(8) 0.087(10)
C15A 0.271(15) 0.189(13) 0.217(13) 0.041(10) 0.088(12) 0.025(12)
C16A 0.55(3) 0.195(14) 0.197(12) -0.022(11) -0.029(15) 0.114(16)
C21A 0.160(13) 0.195(18) 0.105(8) 0.013(9) 0.014(8) 0.005(13)
C22A 0.194(12) 0.179(12) 0.119(7) 0.047(7) 0.016(8) -0.021(12)
C23A 0.204(14) 0.218(15) 0.167(10) 0.069(12) 0.022(8) -0.012(15)
C24A 0.212(17) 0.198(17) 0.182(12) 0.110(12) -0.009(11) -0.056(14)
C25A 0.174(13) 0.237(19) 0.159(10) 0.062(10) 0.018(9) -0.018(14)
C26A 0.147(12) 0.167(16) 0.112(8) 0.051(10) -0.004(8) -0.017(12)
C27A 0.191(13) 0.152(15) 0.122(9) 0.020(9) -0.011(9) 0.002(12)
C28A 0.217(11) 0.133(12) 0.152(11) 0.007(10) 0.006(9) -0.005(9)
C29A 0.205(12) 0.146(13) 0.267(19) -0.081(14) 0.028(12) -0.034(10)
C30A 0.273(18) 0.203(18) 0.32(2) 0.024(19) 0.027(14) 0.009(16)
C31A 0.209(16) 0.20(2) 0.43(3) -0.18(2) 0.031(19) -0.020(14)
C32A 0.241(14) 0.154(16) 0.32(2) 0.004(14) -0.037(16) 0.018(13)
C33A 0.204(13) 0.158(13) 0.279(19) 0.039(16) 0.025(13) -0.018(11)
C34A 0.316(16) 0.170(11) 0.157(9) 0.035(8) -0.015(9) 0.034(10)
C35A 0.37(2) 0.197(15) 0.49(3) 0.050(18) 0.09(2) 0.044(15)
C36A 0.247(14) 0.333(19) 0.255(14) 0.180(15) -0.075(12) -0.057(12)
C41A 0.213(13) 0.120(10) 0.113(7) -0.011(7) 0.043(8) -0.041(9)
C42A 0.227(14) 0.126(8) 0.097(8) 0.016(6) 0.024(10) -0.006(8)
C43A 0.225(14) 0.106(8) 0.167(13) -0.003(7) 0.055(10) 0.000(8)
C44A 0.255(15) 0.141(10) 0.139(9) 0.013(7) 0.019(12) 0.025(10)
C45A 0.263(14) 0.137(9) 0.165(12) -0.017(8) 0.079(13) 0.006(8)
C46A 0.187(11) 0.163(10) 0.108(9) 0.003(7) 0.003(8) -0.014(8)
C47A 0.217(14) 0.125(8) 0.104(9) -0.006(7) 0.034(11) -0.021(8)
C48A 0.172(10) 0.148(13) 0.188(12) -0.031(11) 0.076(10) -0.028(10)
C49A 0.311(16) 0.145(11) 0.147(10) -0.050(9) 0.008(10) -0.086(10)
C50A 0.44(3) 0.173(14) 0.29(2) -0.035(15) 0.13(2) -0.023(18)
C51A 0.271(18) 0.23(2) 0.235(16) -0.072(14) -0.012(12) -0.032(16)
C52A 0.258(17) 0.141(11) 0.36(2) -0.092(15) 0.028(15) -0.042(13)
C53A 0.193(12) 0.132(12) 0.37(2) -0.047(14) 0.031(12) -0.018(10)
C54A 0.33(2) 0.282(18) 0.41(2) -0.150(17) -0.010(18) -0.086(16)
C1B 0.131(7) 0.149(11) 0.101(8) -0.036(9) 0.010(6) -0.033(7)
C2B 0.173(9) 0.115(9) 0.127(10) -0.033(9) 0.038(8) -0.018(7)
C3B 0.154(8) 0.132(8) 0.136(9) -0.026(7) 0.010(6) -0.024(6)
C4B 0.156(8) 0.214(14) 0.083(8) -0.006(10) 0.001(6) -0.029(8)
C5B 0.180(9) 0.206(14) 0.102(10) 0.002(11) -0.002(7) -0.028(9)
C6B 0.201(10) 0.212(13) 0.089(7) 0.000(9) 0.022(6) -0.035(9)
C7B 0.167(8) 0.200(11) 0.092(7) -0.014(8) 0.001(6) -0.022(7)
C8B 0.148(7) 0.184(12) 0.066(7) -0.017(8) 0.017(5) -0.013(7)
C9B 0.164(8) 0.172(12) 0.077(7) -0.008(9) 0.012(6) -0.016(8)
C10B 0.146(8) 0.197(13) 0.101(10) 0.010(10) 0.018(6) -0.022(8)
C11B 0.186(11) 0.247(17) 0.078(9) -0.056(11) 0.011(8) -0.006(11)
C12B 0.247(13) 0.199(14) 0.103(10) -0.057(11) 0.040(9) 0.011(10)
N1B 0.205(8) 0.230(12) 0.113(9) -0.055(10) 0.000(7) 0.023(8)
O1B 0.202(7) 0.215(9) 0.150(7) -0.040(6) 0.013(5) -0.008(7)
O2B 0.273(9) 0.352(12) 0.126(6) -0.068(7) 0.036(6) 0.022(8)
C13B 0.33(2) 0.36(2) 0.140(10) -0.075(12) 0.017(11) 0.157(16)
C14B 0.34(3) 0.171(16) 0.098(10) -0.038(10) -0.037(15) 0.008(16)
C15B 0.32(3) 0.151(15) 0.184(17) -0.010(12) 0.022(17) -0.043(15)
C16B 0.48(4) 0.24(2) 0.232(19) 0.005(16) -0.10(2) -0.09(2)
K1 0.230(3) 0.190(3) 0.166(2) -0.048(2) 0.027(2) -0.008(2)
O11 0.230(3) 0.190(3) 0.166(2) -0.048(2) 0.027(2) -0.008(2)
C11 0.43(3) 0.205(19) 0.158(14) -0.096(13) 0.060(17) -0.058(19)
C21 0.28(3) 0.23(2) 0.205(19) -0.021(15) -0.15(2) 0.057(18)
O21 0.322(13) 0.184(8) 0.184(8) -0.027(6) 0.072(9) 0.028(8)
C31 0.32(2) 0.157(12) 0.254(19) -0.031(12) 0.092(18) 0.026(14)
C41 0.30(2) 0.169(12) 0.262(17) -0.106(13) 0.120(15) -0.021(13)
O31 0.261(11) 0.223(10) 0.224(9) 0.000(8) 0.053(8) 0.011(8)
C51 0.33(2) 0.231(16) 0.254(19) -0.033(14) 0.028(17) 0.053(16)
C61 0.258(16) 0.35(2) 0.249(15) -0.061(15) 0.091(13) -0.003(15)
K2 0.1414(15) 0.1514(17) 0.1244(13) 0.0068(12) 0.0075(11) 0.0056(13)
O12 0.358(19) 0.42(2) 0.250(11) -0.109(13) 0.054(12) -0.170(17)
C12 0.39(3) 0.58(4) 0.31(2) -0.11(3) -0.10(2) 0.27(3)
C22 0.242(17) 0.28(2) 0.222(14) -0.067(12) -0.002(12) -0.086(15)
O22 0.188(10) 0.359(17) 0.308(14) 0.151(13) -0.026(9) -0.029(11)
C32 0.150(12) 0.28(2) 0.33(2) 0.056(15) -0.055(13) 0.039(12)
C42 0.189(13) 0.34(2) 0.235(15) 0.127(16) 0.021(11) 0.042(14)
O32 0.287(12) 0.227(10) 0.388(17) 0.122(12) 0.180(12) 0.068(10)
C52 0.45(3) 0.38(3) 0.170(12) 0.034(14) -0.005(14) -0.26(2)
C62 0.41(3) 0.38(3) 0.31(3) 0.05(2) 0.08(2) 0.11(2)
O42 0.354(15) 0.354(17) 0.160(7) 0.042(8) 0.015(8) -0.015(11)
C72 0.57(3) 0.31(2) 0.368(19) -0.158(15) -0.14(2) 0.157(16)
C82 0.57(3) 0.31(2) 0.368(19) -0.158(15) -0.14(2) 0.157(16)
O52 0.53(2) 0.355(17) 0.197(9) 0.030(9) -0.027(12) 0.071(17)
C92 0.34(3) 0.24(2) 0.56(4) -0.12(2) 0.24(3) 0.001(18)
C102 0.28(2) 0.189(17) 0.40(3) 0.080(19) 0.074(19) 0.071(15)
O62 0.311(14) 0.241(12) 0.377(16) 0.066(13) 0.197(13) 0.076(11)
C112 0.40(3) 0.31(3) 0.67(6) -0.31(4) 0.27(4) -0.19(3)
C122 0.52(5) 0.30(3) 0.76(7) -0.27(4) -0.05(5) -0.03(3)
K3 0.217(2) 0.261(3) 0.1362(17) 0.0297(17) 0.0241(16) 0.044(2)
O13 0.183(7) 0.235(10) 0.197(7) 0.022(7) 0.004(6) 0.036(7)
C13 0.248(17) 0.227(16) 0.197(12) 0.019(12) 0.008(11) -0.023(15)
C23 0.245(16) 0.40(3) 0.169(12) 0.079(15) 0.088(11) 0.099(16)
O23 0.283(11) 0.417(15) 0.205(9) 0.069(9) 0.050(9) 0.181(11)
C33 0.25(2) 0.73(5) 0.26(2) 0.13(3) 0.098(17) 0.06(2)
C43 0.32(2) 0.245(17) 0.31(2) -0.063(15) 0.071(17) 0.058(15)
O33 0.479(19) 0.243(11) 0.289(11) 0.043(8) 0.206(12) 0.019(11)
C53 0.50(3) 0.76(5) 0.224(18) 0.12(2) 0.151(17) 0.07(3)
C63 0.50(3) 0.76(5) 0.224(18) 0.12(2) 0.151(17) 0.07(3)
O43 0.329(16) 0.63(2) 0.244(11) 0.158(13) 0.136(11) 0.254(16)
C73 0.31(3) 1.35(12) 0.25(2) 0.34(5) 0.17(2) 0.34(5)
C83 0.33(3) 0.85(7) 0.34(3) -0.10(4) 0.14(2) 0.27(4)
O53 0.211(10) 0.48(2) 0.159(7) -0.013(9) 0.003(6) 0.124(12)
C93 0.36(3) 0.32(3) 0.45(4) -0.01(2) 0.18(3) 0.02(2)
C103 0.199(14) 0.212(14) 0.30(2) -0.049(13) -0.055(13) 0.068(11)
O63 0.209(8) 0.256(10) 0.191(8) -0.024(7) -0.052(6) 0.013(7)
C113 0.31(2) 0.258(18) 0.168(12) -0.007(12) 0.013(14) -0.049(16)
C123 0.28(2) 0.31(2) 0.239(15) -0.092(16) 0.090(14) -0.117(18)
K4 0.254(7) 0.501(13) 0.204(6) -0.077(7) 0.009(5) 0.026(8)

loop_
_atom_type_symbol
_atom_type_description
_atom_type_scat_dispersion_real
_atom_type_scat_dispersion_imag
_atom_type_scat_source
C C 0.0181 0.0091 'International Tables Vol C Tables 4.2.6.8 and 6.1.1.4'
H H 0.0000 0.0000 'International Tables Vol C Tables 4.2.6.8 and 6.1.1.4'
N N 0.0311 0.0180 'International Tables Vol C Tables 4.2.6.8 and 6.1.1.4'
O O 0.0492 0.0322 'International Tables Vol C Tables 4.2.6.8 and 6.1.1.4'
K K 0.3868 1.0657 'International Tables Vol C Tables 4.2.6.8 and 6.1.1.4'

loop_
_geom_angle_atom_site_label_1
_geom_angle_atom_site_label_2
_geom_angle_atom_site_label_3
_geom_angle
_geom_angle_site_symmetry_1
_geom_angle_site_symmetry_3
_geom_angle_publ_flag
C9A C1A C2A 117.0(12) . . ?
C8B C1A C2A 124.9(12) . . ?
C8B C1A C9A 118.0(12) . . ?
C1A C2A C21A 130.8(16) . . ?
C3A C2A C1A 122.4(13) . . ?
C3A C2A C21A 105.6(14) . . ?
C2A C3A K3 108.1(6) . . ?
C4A C3A C2A 119.2(14) . . ?
C4A C3A K3 75.2(6) . . ?
C27A C3A C2A 112.0(13) . . ?
C27A C3A C4A 128.8(18) . . ?
C27A C3A K3 91.4(7) . . ?
C3A C4A C11A 124.2(15) . . ?
C3A C4A K3 80.3(5) . . ?
C10A C4A C3A 116.3(13) . . ?
C10A C4A C11A 119.5(12) . . ?
C10A C4A K3 124.3(6) . . ?
C11A C4A K3 70.7(7) . . ?
C6A C5A C10A 120.8(11) . . ?
C6A C5A C12A 120.6(12) . . ?
C10A C5A C12A 118.6(12) . . ?
C5A C6A H6A 118.0 . . ?
C7A C6A C5A 124.1(10) . . ?
C7A C6A H6A 118.0 . . ?
C6A C7A C8A 118.1(11) . . ?
C6A C7A C41A 118.3(10) . . ?
C8A C7A C41A 123.5(11) . . ?
C7A C8A C1B 122.4(12) . . ?
C9A C8A C7A 120.6(12) . . ?
C9A C8A C1B 116.1(11) . . ?
C1A C9A C10A 116.7(12) . . ?
C8A C9A C1A 123.1(12) . . ?
C8A C9A C10A 119.9(11) . . ?
C4A C10A C9A 122.6(12) . . ?
C5A C10A C4A 121.1(13) . . ?
C5A C10A C9A 116.2(12) . . ?
C4A C11A K3 83.8(7) . . ?
N1A C11A C4A 116.1(11) . . ?
N1A C11A K3 128.7(6) . . ?
O1A C11A C4A 123.5(13) . . ?
O1A C11A N1A 120.2(12) . . ?
O1A C11A K3 58.0(5) . . ?
N1A C12A C5A 117.3(11) . . ?
O2A C12A C5A 122.5(12) . . ?
O2A C12A N1A 120.0(13) . . ?
C11A N1A C13A 116.4(11) . . ?
C12A N1A C11A 126.1(11) . . ?
C12A N1A C13A 117.5(11) . . ?
C11A O1A K3 99.1(6) . . ?
C12A O2A K2 152.9(6) . . ?
N1A C13A H13A 109.4 . . ?
N1A C13A H13B 109.4 . . ?
H13A C13A H13B 108.0 . . ?
C14A C13A N1A 111.3(9) . . ?
C14A C13A H13A 109.4 . . ?
C14A C13A H13B 109.4 . . ?
C13A C14A H14A 109.2 . . ?
C13A C14A H14B 109.2 . . ?
H14A C14A H14B 107.9 . . ?
C15A C14A C13A 112.0(12) . . ?
C15A C14A H14A 109.2 . . ?
C15A C14A H14B 109.2 . . ?
C14A C15A H15A 108.6 . . ?
C14A C15A H15B 108.6 . . ?
C14A C15A C16A 114.6(14) . . ?
H15A C15A H15B 107.6 . . ?
C16A C15A H15A 108.6 . . ?
C16A C15A H15B 108.6 . . ?
C15A C16A H16A 109.5 . . ?
C15A C16A H16B 109.5 . . ?
C15A C16A H16C 109.5 . . ?
H16A C16A H16B 109.5 . . ?
H16A C16A H16C 109.5 . . ?
H16B C16A H16C 109.5 . . ?
C22A C21A C2A 134(2) . . ?
C22A C21A C26A 118.4(18) . . ?
C26A C21A C2A 106.8(16) . . ?
C21A C22A H22A 120.1 . . ?
C21A C22A C23A 119.8(14) . . ?
C23A C22A H22A 120.1 . . ?
C22A C23A H23A 120.3 . . ?
C24A C23A C22A 119.5(15) . . ?
C24A C23A H23A 120.3 . . ?
C23A C24A H24A 119.5 . . ?
C25A C24A C23A 121.0(16) . . ?
C25A C24A H24A 119.5 . . ?
C24A C25A H25A 120.5 . . ?
C26A C25A C24A 119.0(17) . . ?
C26A C25A H25A 120.5 . . ?
C21A C26A C27A 111.4(16) . . ?
C25A C26A C21A 122.2(19) . . ?
C25A C26A C27A 126(2) . . ?
C3A C27A C26A 104.2(13) . . ?
C28A C27A C3A 131.4(18) . . ?
C28A C27A C26A 123.1(19) . . ?
C29A C28A C27A 117.5(13) . . ?
C29A C28A C33A 120.0 . . ?
C33A C28A C27A 122.4(13) . . ?
C28A C29A C34A 128.4(12) . . ?
C30A C29A C28A 120.0 . . ?
C30A C29A C34A 111.6(12) . . ?
C29A C30A H30A 120.0 . . ?
C29A C30A C31A 120.0 . . ?
C31A C30A H30A 120.0 . . ?
C30A C31A C32A 120.0 . . ?
C30A C31A C35A 121.7(13) . . ?
C32A C31A C35A 118.0(13) . . ?
C31A C32A H32A 120.0 . . ?
C33A C32A C31A 120.0 . . ?
C33A C32A H32A 120.0 . . ?
C28A C33A C36A 124.7(13) . . ?
C32A C33A C28A 120.0 . . ?
C32A C33A C36A 115.2(13) . . ?
C29A C34A H34A 107.3 . . ?
C29A C34A H34B 113.4 . . ?
C29A C34A H34C 107.6 . . ?
H34A C34A H34B 109.5 . . ?
H34A C34A H34C 109.5 . . ?
H34B C34A H34C 109.5 . . ?
C31A C35A H35A 106.2 . . ?
C31A C35A H35B 108.3 . . ?
C31A C35A H35C 113.9 . . ?
H35A C35A H35B 109.5 . . ?
H35A C35A H35C 109.5 . . ?
H35B C35A H35C 109.5 . . ?
C33A C36A H36A 103.8 . . ?
C33A C36A H36B 110.2 . . ?
C33A C36A H36C 114.2 . . ?
H36A C36A H36B 109.5 . . ?
H36A C36A H36C 109.5 . . ?
H36B C36A H36C 109.5 . . ?
C7A C41A H41A 105.3 . . ?
C7A C41A C42A 112.7(9) . . ?
C42A C41A H41A 105.3 . . ?
C48A C41A C7A 112.3(11) . . ?
C48A C41A H41A 105.3 . . ?
C48A C41A C42A 114.9(11) . . ?
C43A C42A C41A 119.6(15) . . ?
C43A C42A C47A 120.8(14) . . ?
C47A C42A C41A 119.5(12) . . ?
C42A C43A H43A 119.6 . . ?
C42A C43A C44A 120.9(12) . . ?
C44A C43A H43A 119.6 . . ?
C43A C44A H44A 121.4 . . ?
C45A C44A C43A 117.2(12) . . ?
C45A C44A H44A 121.4 . . ?
C44A C45A H45A 119.5 . . ?
C46A C45A C44A 120.9(14) . . ?
C46A C45A H45A 119.5 . . ?
C45A C46A H46A 118.2 . . ?
C45A C46A C47A 123.5(13) . . ?
C47A C46A H46A 118.2 . . ?
C46A C47A C42A 116.7(12) . . ?
C2B C47A C42A 121.9(15) . . ?
C2B C47A C46A 121.4(15) . . ?
C49A C48A C41A 117.6(13) . . ?
C49A C48A C53A 120.0 . . ?
C53A C48A C41A 122.1(13) . . ?
C48A C49A H49A 120.0 . . ?
C50A C49A C48A 120.0 . . ?
C50A C49A H49A 120.0 . . ?
C49A C50A H50A 120.0 . . ?
C49A C50A C51A 120.0 . . ?
C51A C50A H50A 120.0 . . ?
C50A C51A C54A 122.2(14) . . ?
C52A C51A C50A 120.0 . . ?
C52A C51A C54A 117.8(14) . . ?
C51A C52A H52A 120.0 . . ?
C51A C52A C53A 120.0 . . ?
C53A C52A H52A 120.0 . . ?
C48A C53A H53A 120.0 . . ?
C52A C53A C48A 120.0 . . ?
C52A C53A H53A 120.0 . . ?
C51A C54A H54A 110.5 . . ?
C51A C54A H54B 109.8 . . ?
C51A C54A H54C 108.0 . . ?
H54A C54A H54B 109.5 . . ?
H54A C54A H54C 109.5 . . ?
H54B C54A H54C 109.5 . . ?
C8A C1B C2B 121.4(11) . . ?
C9B C1B C8A 117.2(13) . . ?
C9B C1B C2B 121.3(12) . . ?
C47A C2B C1B 127.5(10) . . ?
C47A C2B C3B 117.1(13) . . ?
C3B C2B C1B 115.0(11) . . ?
C2B C3B H3B 117.7 . . ?
C4B C3B C2B 124.6(11) . . ?
C4B C3B H3B 117.7 . . ?
C3B C4B C10B 118.0(12) . . ?
C3B C4B C11B 122.6(15) . . ?
C10B C4B C11B 118.7(12) . . ?
C6B C5B C12B 121.2(14) . . ?
C10B C5B C6B 119.3(13) . . ?
C10B C5B C12B 119.5(15) . . ?
C5B C6B H6B 118.5 . . ?
C7B C6B C5B 123.0(10) . . ?
C7B C6B H6B 118.5 . . ?
C6B C7B H7B 122.1 . . ?
C8B C7B C6B 115.8(11) . . ?
C8B C7B H7B 122.1 . . ?
C1A C8B C9B 115.5(10) . . ?
C7B C8B C1A 119.1(14) . . ?
C7B C8B C9B 125.3(12) . . ?
C1B C9B C8B 125.6(12) . . ?
C1B C9B C10B 118.7(13) . . ?
C8B C9B C10B 115.6(12) . . ?
C4B C10B C9B 118.5(12) . . ?
C5B C10B C4B 121.2(14) . . ?
C5B C10B C9B 120.4(14) . . ?
N1B C11B C4B 116.7(14) . . ?
O1B C11B C4B 118.0(14) . . ?
O1B C11B N1B 125.2(14) . . ?
N1B C12B C5B 115.4(13) . . ?
O2B C12B C5B 120.9(16) . . ?
O2B C12B N1B 123.5(14) . . ?
C11B N1B C12B 128.1(13) . . ?
C11B N1B C13B 119.1(14) . . ?
C12B N1B C13B 112.7(12) . . ?
C11B O1B K1 171.0(10) . . ?
C12B O2B K4 149.6(10) . . ?
N1B C13B H13C 110.1 . . ?
N1B C13B H13D 106.5 . . ?
H13C C13B H13D 108.0 . . ?
C14B C13B N1B 112.7(10) . . ?
C14B C13B H13C 110.0 . . ?
C14B C13B H13D 109.3 . . ?
C14C C13B N1B 124(3) . . ?
C14C C13B H13C 121.3 . . ?
C14C C13B H13D 79.0 . . ?
C13B C14B H14C 107.9 . . ?
C13B C14B H14D 107.9 . . ?
H14C C14B H14D 107.2 . . ?
C15B C14B C13B 117.7(13) . . ?
C15B C14B H14C 107.9 . . ?
C15B C14B H14D 107.9 . . ?
C14B C15B H15C 110.3 . . ?
C14B C15B H15D 110.3 . . ?
C14B C15B C16B 106.9(14) . . ?
H15C C15B H15D 108.6 . . ?
C16B C15B H15C 110.3 . . ?
C16B C15B H15D 110.3 . . ?
C15B C16B H16D 109.5 . . ?
C15B C16B H16E 109.5 . . ?
C15B C16B H16F 109.5 . . ?
H16D C16B H16E 109.5 . . ?
H16D C16B H16F 109.5 . . ?
H16E C16B H16F 109.5 . . ?
C13B C14C H14S 109.4 . . ?
C13B C14C H14T 109.4 . . ?
H14S C14C H14T 108.0 . . ?
C15C C14C C13B 111(2) . . ?
C15C C14C H14S 109.4 . . ?
C15C C14C H14T 109.4 . . ?
C14C C15C H15E 109.3 . . ?
C14C C15C H15F 109.3 . . ?
C14C C15C C16C 112(2) . . ?
H15E C15C H15F 107.9 . . ?
C16C C15C H15E 109.3 . . ?
C16C C15C H15F 109.3 . . ?
C15C C16C H16G 132.8 . . ?
C15C C16C H16H 103.3 . . ?
C15C C16C H16I 89.8 . . ?
H16G C16C H16H 109.5 . . ?
H16G C16C H16I 109.5 . . ?
H16H C16C H16I 109.5 . . ?
O1B K1 O1B 180.0 . 7_656 ?
O1B K1 O11 99.7(2) . . ?
O1B K1 O11 80.3(2) 7_656 . ?
O1B K1 O11 99.7(2) 7_656 7_656 ?
O1B K1 O11 80.3(2) . 7_656 ?
O1B K1 O21 98.5(3) . 7_656 ?
O1B K1 O21 81.5(3) . . ?
O1B K1 O21 81.5(3) 7_656 7_656 ?
O1B K1 O21 98.5(3) 7_656 . ?
O1B K1 O31 81.7(3) . . ?
O1B K1 O31 81.7(3) 7_656 7_656 ?
O1B K1 O31 98.3(3) . 7_656 ?
O1B K1 O31 98.3(3) 7_656 . ?
O1B K1 C51 70.5(3) . . ?
O1B K1 C51 109.5(3) . 7_656 ?
O1B K1 C51 109.5(3) 7_656 . ?
O1B K1 C51 70.5(3) 7_656 7_656 ?
O11 K1 O11 180.0(3) 7_656 . ?
O11 K1 O21 59.4(4) 7_656 7_656 ?
O11 K1 O21 120.6(4) . 7_656 ?
O11 K1 O21 120.6(4) 7_656 . ?
O11 K1 O21 59.4(4) . . ?
O11 K1 O31 61.6(3) . 7_656 ?
O11 K1 O31 118.4(3) . . ?
O11 K1 O31 61.6(3) 7_656 . ?
O11 K1 O31 118.4(3) 7_656 7_656 ?
O11 K1 C51 137.8(3) . . ?
O11 K1 C51 137.8(3) 7_656 7_656 ?
O11 K1 C51 42.2(3) . 7_656 ?
O11 K1 C51 42.2(3) 7_656 . ?
O21 K1 O21 180.0 7_656 . ?
O21 K1 O31 120.0(4) . 7_656 ?
O21 K1 O31 60.0(4) . . ?
O21 K1 O31 120.0(4) 7_656 . ?
O21 K1 O31 60.0(4) 7_656 7_656 ?
O21 K1 C51 101.5(4) 7_656 . ?
O21 K1 C51 78.5(4) 7_656 7_656 ?
O21 K1 C51 101.5(4) . 7_656 ?
O21 K1 C51 78.5(4) . . ?
O31 K1 O31 180.0 . 7_656 ?
O31 K1 C51 22.3(2) . . ?
O31 K1 C51 157.7(2) 7_656 . ?
O31 K1 C51 157.7(2) . 7_656 ?
O31 K1 C51 22.3(2) 7_656 7_656 ?
C51 K1 C51 179.998(14) . 7_656 ?
C11 O11 K1 119.1(10) . . ?
C11 O11 C61 116.7(13) . 7_656 ?
C11X O11 K1 112(5) . . ?
C61 O11 K1 113.6(8) 7_656 . ?
C61 O11 C11X 130(4) 7_656 . ?
O11 C11 H11A 110.1 . . ?
O11 C11 H11B 110.1 . . ?
O11 C11 C21 108.0(13) . . ?
H11A C11 H11B 108.4 . . ?
C21 C11 H11A 110.1 . . ?
C21 C11 H11B 110.1 . . ?
C11 C21 H21A 110.2 . . ?
C11 C21 H21B 110.2 . . ?
H21A C21 H21B 108.5 . . ?
O21 C21 C11 107.4(14) . . ?
O21 C21 H21A 110.2 . . ?
O21 C21 H21B 110.2 . . ?
O11 C11X H11S 108.2 . . ?
O11 C11X H11T 108.1 . . ?
O11 C11X C21X 117(8) . . ?
H11S C11X H11T 107.3 . . ?
C21X C11X H11S 108.2 . . ?
C21X C11X H11T 108.2 . . ?
C11X C21X H21C 108.3 . . ?
C11X C21X H21D 108.3 . . ?
H21C C21X H21D 107.4 . . ?
O21 C21X C11X 116(6) . . ?
O21 C21X H21C 108.3 . . ?
O21 C21X H21D 108.3 . . ?
C21 O21 K1 116.3(9) . . ?
C21X O21 K1 115.7(18) . . ?
C31 O21 K1 113.5(10) . . ?
C31 O21 C21 112.8(14) . . ?
C31 O21 C21X 103(7) . . ?
O21 C31 H31A 109.4 . . ?
O21 C31 H31B 109.4 . . ?
O21 C31 C41 111.1(16) . . ?
H31A C31 H31B 108.0 . . ?
C41 C31 H31A 109.4 . . ?
C41 C31 H31B 109.4 . . ?
C31 C41 H41S 110.6 . . ?
C31 C41 H41T 110.6 . . ?
H41S C41 H41T 108.7 . . ?
O31 C41 C31 105.7(14) . . ?
O31 C41 H41S 110.6 . . ?
O31 C41 H41T 110.6 . . ?
C41 O31 K1 114.0(9) . . ?
C51 O31 K1 106.8(9) . . ?
C51 O31 C41 112.6(13) . . ?
K1 C51 H51A 83.8 . . ?
K1 C51 H51B 160.2 . . ?
O31 C51 K1 50.8(7) . . ?
O31 C51 H51A 109.5 . . ?
O31 C51 H51B 109.5 . . ?
O31 C51 C61 110.6(14) . . ?
H51A C51 H51B 108.1 . . ?
C61 C51 K1 79.9(9) . . ?
C61 C51 H51A 109.5 . . ?
C61 C51 H51B 109.5 . . ?
O11 C61 C51 113.4(15) 7_656 . ?
O11 C61 H61A 108.9 7_656 . ?
O11 C61 H61B 108.9 7_656 . ?
C51 C61 H61A 108.9 . . ?
C51 C61 H61B 108.9 . . ?
H61A C61 H61B 107.7 . . ?
O2A K2 O12 108.1(3) . . ?
O2A K2 O22 94.8(2) . . ?
O2A K2 O32 94.1(2) . . ?
O2A K2 O42 88.6(3) . . ?
O2A K2 C82 92.3(4) . . ?
O2A K2 O52 104.1(3) . . ?
O2A K2 O62 101.6(3) . . ?
O2A K2 O1 160.5(7) . . ?
O12 K2 O22 62.1(4) . . ?
O12 K2 O32 118.1(4) . . ?
O12 K2 O42 163.2(3) . . ?
O12 K2 C82 134.8(4) . . ?
O12 K2 O52 112.6(4) . . ?
O12 K2 O62 59.1(4) . . ?
O12 K2 O1 91.4(7) . . ?
O22 K2 O32 59.0(3) . . ?
O22 K2 O42 116.5(4) . . ?
O22 K2 C82 157.6(4) . . ?
O22 K2 O52 161.0(4) . . ?
O22 K2 O62 121.1(4) . . ?
O22 K2 O1 94.4(6) . . ?
O32 K2 C82 99.4(3) . . ?
O42 K2 O32 57.5(3) . . ?
O42 K2 C82 42.5(3) . . ?
O42 K2 O1 71.9(7) . . ?
O52 K2 O32 116.7(4) . . ?
O52 K2 O42 62.9(3) . . ?
O52 K2 C82 22.3(3) . . ?
O52 K2 O1 67.0(7) . . ?
O62 K2 O32 164.2(3) . . ?
O62 K2 O42 120.0(4) . . ?
O62 K2 C82 77.9(3) . . ?
O62 K2 O52 57.3(4) . . ?
O62 K2 O1 88.3(6) . . ?
O1 K2 O32 76.1(6) . . ?
O1 K2 C82 73.1(7) . . ?
C12 O12 K2 118.0(10) . . ?
C12 O12 C122 113.1(11) . . ?
C122 O12 K2 115.1(11) . . ?
O12 C12 H12A 109.0 . . ?
O12 C12 H12B 109.0 . . ?
O12 C12 C22 113.1(13) . . ?
H12A C12 H12B 107.8 . . ?
C22 C12 H12A 109.0 . . ?
C22 C12 H12B 109.0 . . ?
C12 C22 H22S 107.7 . . ?
C12 C22 H22T 107.7 . . ?
H22S C22 H22T 107.1 . . ?
O22 C22 C12 118.5(13) . . ?
O22 C22 H22S 107.7 . . ?
O22 C22 H22T 107.7 . . ?
C22 O22 K2 114.2(8) . . ?
C22 O22 C32 108.2(10) . . ?
C32 O22 K2 126.6(8) . . ?
O22 C32 H32S 110.9 . . ?
O22 C32 H32T 110.9 . . ?
O22 C32 C42 104.2(11) . . ?
H32S C32 H32T 108.9 . . ?
C42 C32 H32S 110.9 . . ?
C42 C32 H32T 110.9 . . ?
C32 C42 H42A 107.3 . . ?
C32 C42 H42B 107.3 . . ?
H42A C42 H42B 106.9 . . ?
O32 C42 C32 120.3(12) . . ?
O32 C42 H42A 107.3 . . ?
O32 C42 H42B 107.3 . . ?
C42 O32 K2 109.6(8) . . ?
C42 O32 C52 117.4(11) . . ?
C52 O32 K2 109.2(9) . . ?
O32 C52 H52S 110.2 . . ?
O32 C52 H52T 110.2 . . ?
O32 C52 C62 107.7(13) . . ?
H52S C52 H52T 108.5 . . ?
C62 C52 H52S 110.2 . . ?
C62 C52 H52T 110.2 . . ?
C52 C62 H62A 110.4 . . ?
C52 C62 H62B 110.4 . . ?
H62A C62 H62B 108.6 . . ?
O42 C62 C52 106.8(14) . . ?
O42 C62 H62A 110.4 . . ?
O42 C62 H62B 110.4 . . ?
C62 O42 K2 117.6(9) . . ?
C72 O42 K2 109.9(8) . . ?
C72 O42 C62 117.9(11) . . ?
O42 C72 H72A 109.6 . . ?
O42 C72 H72B 109.6 . . ?
O42 C72 C82 110.3(13) . . ?
H72A C72 H72B 108.1 . . ?
C82 C72 H72A 109.6 . . ?
C82 C72 H72B 109.6 . . ?
K2 C82 H82A 83.8 . . ?
K2 C82 H82B 160.2 . . ?
C72 C82 K2 81.7(8) . . ?
C72 C82 H82A 108.7 . . ?
C72 C82 H82B 108.7 . . ?
H82A C82 H82B 107.6 . . ?
O52 C82 K2 51.6(8) . . ?
O52 C82 C72 114.3(13) . . ?
O52 C82 H82A 108.7 . . ?
O52 C82 H82B 108.7 . . ?
C82 O52 K2 106.0(10) . . ?
C82 O52 C92 111.7(13) . . ?
C92 O52 K2 111.0(9) . . ?
O52 C92 H92A 112.2 . . ?
O52 C92 H92B 112.2 . . ?
O52 C92 C102 98.0(12) . . ?
H92A C92 H92B 109.8 . . ?
C102 C92 H92A 112.2 . . ?
C102 C92 H92B 112.2 . . ?
C92 C102 H10A 110.2 . . ?
C92 C102 H10B 110.2 . . ?
H10A C102 H10B 108.5 . . ?
O62 C102 C92 107.6(12) . . ?
O62 C102 H10A 110.2 . . ?
O62 C102 H10B 110.2 . . ?
C102 O62 K2 115.2(8) . . ?
C102 O62 C112 116.8(12) . . ?
C112 O62 K2 117.4(9) . . ?
O62 C112 H11C 109.7 . . ?
O62 C112 H11D 109.7 . . ?
O62 C112 C122 110.0(15) . . ?
H11C C112 H11D 108.2 . . ?
C122 C112 H11C 109.7 . . ?
C122 C112 H11D 109.7 . . ?
O12 C122 C112 106.4(13) . . ?
O12 C122 H12C 110.4 . . ?
O12 C122 H12D 110.4 . . ?
C112 C122 H12C 110.4 . . ?
C112 C122 H12D 110.4 . . ?
H12C C122 H12D 108.6 . . ?
C4A K3 C3A 24.5(2) . . ?
C11A K3 C3A 45.4(4) . . ?
C11A K3 C4A 25.5(2) . . ?
O1A K3 C3A 56.6(3) . . ?
O1A K3 C4A 44.7(3) . . ?
O1A K3 C11A 22.88(19) . . ?
O1A K3 O13 74.6(2) . . ?
O1A K3 O23 76.7(3) . . ?
O1A K3 O33 115.8(3) . . ?
O1A K3 O43 132.8(4) . . ?
O1A K3 O53 134.7(3) . . ?
O1A K3 O63 109.1(3) . . ?
O13 K3 C3A 114.8(3) . . ?
O13 K3 C4A 90.3(3) . . ?
O13 K3 C11A 72.6(3) . . ?
O13 K3 O23 59.8(3) . . ?
O13 K3 O33 106.7(3) . . ?
O13 K3 O43 149.7(3) . . ?
O13 K3 O53 112.1(4) . . ?
O13 K3 O63 57.5(3) . . ?
O23 K3 C3A 130.7(4) . . ?
O23 K3 C4A 120.5(3) . . ?
O23 K3 C11A 95.3(4) . . ?
O23 K3 O33 54.8(3) . . ?
O23 K3 O43 108.6(3) . . ?
O23 K3 O53 147.0(3) . . ?
O23 K3 O63 111.7(3) . . ?
O33 K3 C3A 131.3(4) . . ?
O33 K3 C4A 150.3(4) . . ?
O33 K3 C11A 138.6(3) . . ?
O43 K3 C3A 94.1(4) . . ?
O43 K3 C4A 117.9(4) . . ?
O43 K3 C11A 137.7(4) . . ?
O43 K3 O33 54.0(3) . . ?
O43 K3 O63 111.4(4) . . ?
O53 K3 C3A 82.3(3) . . ?
O53 K3 C4A 90.0(3) . . ?
O53 K3 C11A 113.4(3) . . ?
O53 K3 O33 105.2(3) . . ?
O53 K3 O43 60.7(4) . . ?
O53 K3 O63 55.1(4) . . ?
O63 K3 C3A 98.7(3) . . ?
O63 K3 C4A 84.2(3) . . ?
O63 K3 C11A 90.0(3) . . ?
O63 K3 O33 125.4(3) . . ?
C13 O13 K3 119.1(8) . . ?
C13 O13 C123 108.7(11) . . ?
C123 O13 K3 122.9(8) . . ?
O13 C13 H13E 109.8 . . ?
O13 C13 H13F 109.8 . . ?
O13 C13 C23 109.5(12) . . ?
H13E C13 H13F 108.2 . . ?
C23 C13 H13E 109.8 . . ?
C23 C13 H13F 109.8 . . ?
C13 C23 H23S 108.9 . . ?
C13 C23 H23T 108.9 . . ?
H23S C23 H23T 107.7 . . ?
O23 C23 C13 113.5(12) . . ?
O23 C23 H23S 108.9 . . ?
O23 C23 H23T 108.9 . . ?
C23 O23 K3 110.8(7) . . ?
C33 O23 K3 131.0(9) . . ?
C33 O23 C23 114.1(10) . . ?
O23 C33 H33A 111.0 . . ?
O23 C33 H33B 111.0 . . ?
O23 C33 C43 103.7(12) . . ?
H33A C33 H33B 109.0 . . ?
C43 C33 H33A 111.0 . . ?
C43 C33 H33B 111.0 . . ?
C33 C43 H43S 107.4 . . ?
C33 C43 H43T 107.4 . . ?
H43S C43 H43T 107.0 . . ?
O33 C43 C33 119.5(13) . . ?
O33 C43 H43S 107.4 . . ?
O33 C43 H43T 107.4 . . ?
C43 O33 K3 113.3(8) . . ?
C43 O33 C53 115.5(12) . . ?
C53 O33 K3 115.1(10) . . ?
O33 C53 H53S 110.8 . . ?
O33 C53 H53T 110.8 . . ?
O33 C53 C63 104.7(14) . . ?
H53S C53 H53T 108.9 . . ?
C63 C53 H53S 110.8 . . ?
C63 C53 H53T 110.8 . . ?
C53 C63 H63A 110.8 . . ?
C53 C63 H63B 110.8 . . ?
H63A C63 H63B 108.9 . . ?
O43 C63 C53 104.7(15) . . ?
O43 C63 H63A 110.8 . . ?
O43 C63 H63B 110.8 . . ?
C63 O43 K3 119.4(9) . . ?
C63 O43 C73 124.9(12) . . ?
C73 O43 K3 107.1(9) . . ?
O43 C73 H73A 109.6 . . ?
O43 C73 H73B 109.6 . . ?
O43 C73 C83 110.4(15) . . ?
H73A C73 H73B 108.1 . . ?
C83 C73 H73A 109.6 . . ?
C83 C73 H73B 109.6 . . ?
C73 C83 H83A 109.0 . . ?
C73 C83 H83B 109.0 . . ?
H83A C83 H83B 107.8 . . ?
O53 C83 C73 113.0(16) . . ?
O53 C83 H83A 109.0 . . ?
O53 C83 H83B 109.0 . . ?
C83 O53 K3 112.4(9) . . ?
C83 O53 C93 112.2(12) . . ?
C93 O53 K3 125.0(10) . . ?
O53 C93 H93A 112.6 . . ?
O53 C93 H93B 112.6 . . ?
O53 C93 C103 95.8(13) . . ?
H93A C93 H93B 110.1 . . ?
C103 C93 H93A 112.6 . . ?
C103 C93 H93B 112.6 . . ?
C93 C103 H10C 109.9 . . ?
C93 C103 H10D 109.8 . . ?
H10C C103 H10D 108.3 . . ?
O63 C103 C93 109.1(13) . . ?
O63 C103 H10C 109.9 . . ?
O63 C103 H10D 109.9 . . ?
C103 O63 K3 103.8(7) . . ?
C113 O63 K3 111.1(7) . . ?
C113 O63 C103 116.0(11) . . ?
O63 C113 H11E 109.9 . . ?
O63 C113 H11F 109.9 . . ?
O63 C113 C123 109.0(12) . . ?
H11E C113 H11F 108.3 . . ?
C123 C113 H11E 109.9 . . ?
C123 C113 H11F 109.9 . . ?
O13 C123 C113 109.5(12) . . ?
O13 C123 H12E 109.8 . . ?
O13 C123 H12F 109.8 . . ?
C113 C123 H12E 109.8 . . ?
C113 C123 H12F 109.8 . . ?
H12E C123 H12F 108.2 . . ?
O2B K4 C84 87.7(5) . . ?
O14 K4 O2B 125.4(6) . . ?
O14 K4 O24 61.7(4) . . ?
O14 K4 O34 115.8(5) . . ?
O14 K4 O44 157.2(8) . . ?
O14 K4 C84 133.0(5) . . ?
O14 K4 O54 110.1(5) . . ?
O14 K4 O64 58.2(4) . . ?
O24 K4 O2B 95.4(4) . . ?
O24 K4 O34 57.9(4) . . ?
O24 K4 O44 114.0(5) . . ?
O24 K4 C84 156.9(5) . . ?
O24 K4 O54 152.6(7) . . ?
O24 K4 O64 109.7(5) . . ?
O34 K4 O2B 80.7(4) . . ?
O34 K4 C84 100.3(4) . . ?
O34 K4 O64 127.7(6) . . ?
O44 K4 O2B 76.4(6) . . ?
O44 K4 O34 56.1(4) . . ?
O44 K4 C84 44.6(3) . . ?
O44 K4 O64 107.8(6) . . ?
O54 K4 O2B 109.0(6) . . ?
O54 K4 O34 113.0(5) . . ?
O54 K4 O44 62.4(4) . . ?
O54 K4 C84 23.6(3) . . ?
O54 K4 O64 52.7(5) . . ?
O64 K4 O2B 149.1(5) . . ?
O64 K4 C84 76.3(4) . . ?
C14 O14 K4 112.8(10) . . ?
C14 O14 C124 115.5(12) . . ?
C124 O14 K4 121.0(14) . . ?
O14 C14 H14E 109.4 . . ?
O14 C14 H14F 109.4 . . ?
O14 C14 C24 111.2(13) . . ?
H14E C14 H14F 108.0 . . ?
C24 C14 H14E 109.4 . . ?
C24 C14 H14F 109.4 . . ?
C14 C24 H24B 108.2 . . ?
C14 C24 H24C 108.2 . . ?
H24B C24 H24C 107.3 . . ?
O24 C24 C14 116.5(12) . . ?
O24 C24 H24B 108.2 . . ?
O24 C24 H24C 108.2 . . ?
C24 O24 K4 114.3(9) . . ?
C34 O24 K4 124.4(11) . . ?
C34 O24 C24 109.2(12) . . ?
O24 C34 H34D 110.6 . . ?
O24 C34 H34E 110.6 . . ?
O24 C34 C44 105.5(12) . . ?
H34D C34 H34E 108.8 . . ?
C44 C34 H34D 110.6 . . ?
C44 C34 H34E 110.6 . . ?
C34 C44 H44B 107.4 . . ?
C34 C44 H44C 107.4 . . ?
H44B C44 H44C 106.9 . . ?
O34 C44 C34 119.7(14) . . ?
O34 C44 H44B 107.4 . . ?
O34 C44 H44C 107.4 . . ?
C44 O34 K4 113.3(10) . . ?
C44 O34 C54 119.6(12) . . ?
C54 O34 K4 112.6(12) . . ?
O34 C54 H54D 110.3 . . ?
O34 C54 H54E 110.3 . . ?
O34 C54 C64 107.1(12) . . ?
H54D C54 H54E 108.6 . . ?
C64 C54 H54D 110.3 . . ?
C64 C54 H54E 110.3 . . ?
C54 C64 H64A 109.6 . . ?
C54 C64 H64B 109.6 . . ?
H64A C64 H64B 108.1 . . ?
O44 C64 C54 110.3(12) . . ?
O44 C64 H64A 109.6 . . ?
O44 C64 H64B 109.6 . . ?
C64 O44 K4 120.8(10) . . ?
C74 O44 K4 109.6(11) . . ?
C74 O44 C64 124.2(12) . . ?
O44 C74 H74A 108.2 . . ?
O44 C74 H74B 108.2 . . ?
O44 C74 C84 116.4(13) . . ?
H74A C74 H74B 107.3 . . ?
C84 C74 H74A 108.2 . . ?
C84 C74 H74B 108.2 . . ?
K4 C84 H84A 163.1 . . ?
K4 C84 H84B 75.4 . . ?
C74 C84 K4 83.2(10) . . ?
C74 C84 H84A 110.0 . . ?
C74 C84 H84B 110.0 . . ?
H84A C84 H84B 108.3 . . ?
O54 C84 K4 54.3(9) . . ?
O54 C84 C74 108.6(16) . . ?
O54 C84 H84A 110.0 . . ?
O54 C84 H84B 110.0 . . ?
C84 O54 K4 102.1(12) . . ?
C94 O54 K4 116.1(14) . . ?
C94 O54 C84 118.3(13) . . ?
O54 C94 H94A 110.6 . . ?
O54 C94 H94B 110.6 . . ?
O54 C94 C104 105.7(15) . . ?
H94A C94 H94B 108.7 . . ?
C104 C94 H94A 110.6 . . ?
C104 C94 H94B 110.6 . . ?
C94 C104 H10E 107.1 . . ?
C94 C104 H10F 107.1 . . ?
H10E C104 H10F 106.8 . . ?
O64 C104 C94 120.9(16) . . ?
O64 C104 H10E 107.1 . . ?
O64 C104 H10F 107.1 . . ?
C104 O64 K4 106.3(13) . . ?
C114 O64 K4 118.3(9) . . ?
C114 O64 C104 119.7(14) . . ?
O64 C114 H11G 108.2 . . ?
O64 C114 H11H 108.2 . . ?
O64 C114 C124 116.2(12) . . ?
H11G C114 H11H 107.4 . . ?
C124 C114 H11G 108.2 . . ?
C124 C114 H11H 108.2 . . ?
O14 C124 C114 115.7(12) . . ?
O14 C124 H12G 108.4 . . ?
O14 C124 H12H 108.4 . . ?
C114 C124 H12G 108.4 . . ?
C114 C124 H12H 108.4 . . ?
H12G C124 H12H 107.4 . . ?
C125 O15 C15 117.7(18) . . ?
O15 C15 H15G 106.7 . . ?
O15 C15 H15H 106.6 . . ?
O15 C15 C25 122.8(15) . . ?
H15G C15 H15H 106.6 . . ?
C25 C15 H15G 106.7 . . ?
C25 C15 H15H 106.6 . . ?
C15 C25 H25B 106.6 . . ?
C15 C25 H25C 106.7 . . ?
H25B C25 H25C 106.6 . . ?
O25 C25 C15 122.8(13) . . ?
O25 C25 H25B 106.6 . . ?
O25 C25 H25C 106.7 . . ?
C35 O25 C25 118.6(14) . . ?
O25 C35 H35D 109.4 . . ?
O25 C35 H35E 109.4 . . ?
O25 C35 C45 111.1(12) . . ?
H35D C35 H35E 108.0 . . ?
C45 C35 H35D 109.4 . . ?
C45 C35 H35E 109.5 . . ?
C35 C45 H45B 104.7 . . ?
C35 C45 H45C 104.8 . . ?
H45B C45 H45C 105.8 . . ?
O35 C45 C35 130.1(12) . . ?
O35 C45 H45B 104.8 . . ?
O35 C45 H45C 104.8 . . ?
C45 O35 C55 127.3(14) . . ?
O35 C55 H55A 107.7 . . ?
O35 C55 H55B 107.7 . . ?
O35 C55 C65 118.5(14) . . ?
H55A C55 H55B 107.1 . . ?
C65 C55 H55A 107.7 . . ?
C65 C55 H55B 107.7 . . ?
C55 C65 H65A 102.6 . . ?
C55 C65 H65B 102.6 . . ?
H65A C65 H65B 104.9 . . ?
O45 C65 C55 138.1(15) . . ?
O45 C65 H65A 102.6 . . ?
O45 C65 H65B 102.6 . . ?
C65 O45 C75 117.8(12) . . ?
O45 C75 H75A 109.6 . . ?
O45 C75 H75B 109.6 . . ?
O45 C75 C85 110.5(13) . . ?
H75A C75 H75B 108.1 . . ?
C85 C75 H75A 109.6 . . ?
C85 C75 H75B 109.6 . . ?
C75 C85 H85A 107.8 . . ?
C75 C85 H85B 107.8 . . ?
H85A C85 H85B 107.1 . . ?
O55 C85 C75 118.2(14) . . ?
O55 C85 H85A 107.8 . . ?
O55 C85 H85B 107.7 . . ?
C85 O55 C95 121.5(16) . . ?
O55 C95 H95A 107.6 . . ?
O55 C95 H95B 107.6 . . ?
O55 C95 C105 118.7(13) . . ?
H95A C95 H95B 107.1 . . ?
C105 C95 H95A 107.6 . . ?
C105 C95 H95B 107.6 . . ?
C95 C105 H10G 108.0 . . ?
C95 C105 H10H 108.0 . . ?
H10G C105 H10H 107.2 . . ?
O65 C105 C95 117.3(13) . . ?
O65 C105 H10G 108.0 . . ?
O65 C105 H10H 108.0 . . ?
C105 O65 C115 113.8(13) . . ?
O65 C115 H11I 110.3 . . ?
O65 C115 H11J 110.3 . . ?
O65 C115 C125 107.1(11) . . ?
H11I C115 H11J 108.6 . . ?
C125 C115 H11I 110.3 . . ?
C125 C115 H11J 110.3 . . ?
O15 C125 C115 140.0(18) . . ?
O15 C125 H12I 102.0 . . ?
O15 C125 H12J 102.1 . . ?
C115 C125 H12I 102.0 . . ?
C115 C125 H12J 102.1 . . ?
H12I C125 H12J 104.8 . . ?
C126 O16 C16 117.7(18) . . ?
O16 C16 H16J 106.6 . . ?
O16 C16 H16K 106.7 . . ?
O16 C16 C26 122.8(15) . . ?
H16J C16 H16K 106.6 . . ?
C26 C16 H16J 106.6 . . ?
C26 C16 H16K 106.7 . . ?
C16 C26 H26A 106.6 . . ?
C16 C26 H26B 106.6 . . ?
H26A C26 H26B 106.6 . . ?
O26 C26 C16 122.8(13) . . ?
O26 C26 H26A 106.7 . . ?
O26 C26 H26B 106.6 . . ?
C36 O26 C26 118.6(14) . . ?
O26 C36 H36D 109.4 . . ?
O26 C36 H36E 109.4 . . ?
O26 C36 C46 111.1(12) . . ?
H36D C36 H36E 108.0 . . ?
C46 C36 H36D 109.4 . . ?
C46 C36 H36E 109.4 . . ?
C36 C46 H46B 104.8 . . ?
C36 C46 H46C 104.8 . . ?
H46B C46 H46C 105.8 . . ?
O36 C46 C36 130.1(13) . . ?
O36 C46 H46B 104.7 . . ?
O36 C46 H46C 104.8 . . ?
C46 O36 C56 127.3(15) . . ?
O36 C56 H56A 107.7 . . ?
O36 C56 H56B 107.7 . . ?
O36 C56 C66 118.4(14) . . ?
H56A C56 H56B 107.1 . . ?
C66 C56 H56A 107.7 . . ?
C66 C56 H56B 107.7 . . ?
C56 C66 H66A 102.6 . . ?
C56 C66 H66B 102.6 . . ?
H66A C66 H66B 105.0 . . ?
O46 C66 C56 137.9(15) . . ?
O46 C66 H66A 102.6 . . ?
O46 C66 H66B 102.7 . . ?
C66 O46 C76 117.8(12) . . ?
O46 C76 H76A 109.6 . . ?
O46 C76 H76B 109.6 . . ?
O46 C76 C86 110.4(13) . . ?
H76A C76 H76B 108.1 . . ?
C86 C76 H76A 109.6 . . ?
C86 C76 H76B 109.6 . . ?
C76 C86 H86A 107.8 . . ?
C76 C86 H86B 107.8 . . ?
C76 C86 O56 145(3) . 2_556 ?
H86A C86 H86B 107.1 . . ?
O56 C86 C76 118.1(14) . . ?
O56 C86 H86A 107.8 . . ?
O56 C86 H86A 59.5 2_556 . ?
O56 C86 H86B 107.5 2_556 . ?
O56 C86 H86B 107.8 . . ?
O56 C86 O56 50(2) . 2_556 ?
C86 O56 C86 111(4) . 2_556 ?
C86 O56 O56 81(3) . 2_556 ?
C86 O56 C96 121.3(16) . . ?
O56 O56 C86 48.4(16) 2_556 2_556 ?
C96 O56 C86 93(3) . 2_556 ?
C96 O56 O56 142(4) . 2_556 ?
O56 C96 H96A 107.6 . . ?
O56 C96 H96B 107.6 . . ?
O56 C96 C106 118.7(13) . . ?
H96A C96 H96B 107.1 . . ?
C106 C96 H96A 107.6 . . ?
C106 C96 H96B 107.6 . . ?
C96 C106 H10I 108.0 . . ?
C96 C106 H10J 108.0 . . ?
H10I C106 H10J 107.2 . . ?
O66 C106 C96 117.3(13) . . ?
O66 C106 H10I 108.0 . . ?
O66 C106 H10J 108.0 . . ?
C106 O66 C116 113.8(13) . . ?
O66 C116 C116 135(4) . 5_666 ?
O66 C116 H11K 110.3 . . ?
O66 C116 H11L 110.3 . . ?
O66 C116 C126 107.1(11) . . ?
C116 C116 H11K 38.7 5_666 . ?
C116 C116 H11L 71.4 5_666 . ?
H11K C116 H11L 108.5 . . ?
C126 C116 C116 114.4(17) . 5_666 ?
C126 C116 H11K 110.3 . . ?
C126 C116 H11L 110.3 . . ?
O16 C126 C116 140.0(18) . . ?
O16 C126 H12K 102.0 . . ?
O16 C126 H12L 102.1 . . ?
C116 C126 H12K 102.0 . . ?
C116 C126 H12L 102.0 . . ?
H12K C126 H12L 104.8 . . ?
C127 O17 C17 117.7(19) . . ?
O17 C17 H17A 106.6 . . ?
O17 C17 H17B 106.6 . . ?
O17 C17 C27 122.8(15) . . ?
H17A C17 H17B 106.6 . . ?
C27 C17 H17A 106.6 . . ?
C27 C17 H17B 106.6 . . ?
C17 C27 H27A 106.6 . . ?
C17 C27 H27B 106.6 . . ?
H27A C27 H27B 106.6 . . ?
O27 C27 C17 122.8(13) . . ?
O27 C27 H27A 106.6 . . ?
O27 C27 H27B 106.6 . . ?
C37 O27 C27 118.6(14) . . ?
O27 C37 H37A 109.4 . . ?
O27 C37 H37B 109.4 . . ?
O27 C37 C47 111.2(12) . . ?
H37A C37 H37B 108.0 . . ?
C47 C37 H37A 109.4 . . ?
C47 C37 H37B 109.4 . . ?
C37 C47 H47A 104.7 . . ?
C37 C47 H47B 104.7 . . ?
H47A C47 H47B 105.8 . . ?
O37 C47 C37 130.1(13) . . ?
O37 C47 H47A 104.8 . . ?
O37 C47 H47B 104.7 . . ?
C47 O37 C57 127.3(14) . . ?
O37 C57 H57A 107.7 . . ?
O37 C57 H57B 107.7 . . ?
O37 C57 C67 118.4(14) . . ?
H57A C57 H57B 107.1 . . ?
C67 C57 H57A 107.7 . . ?
C67 C57 H57B 107.7 . . ?
C57 C67 H67A 102.6 . . ?
C57 C67 H67B 102.6 . . ?
H67A C67 H67B 105.0 . . ?
O47 C67 C57 138.0(15) . . ?
O47 C67 H67A 102.6 . . ?
O47 C67 H67B 102.6 . . ?
C67 O47 C77 117.8(12) . . ?
O47 C77 H77A 109.6 . . ?
O47 C77 H77B 109.6 . . ?
O47 C77 C87 110.4(13) . . ?
H77A C77 H77B 108.1 . . ?
C87 C77 H77A 109.6 . . ?
C87 C77 H77B 109.6 . . ?
C77 C87 H87A 107.8 . . ?
C77 C87 H87B 107.8 . . ?
H87A C87 H87B 107.1 . . ?
O57 C87 C77 118.1(14) . . ?
O57 C87 H87A 107.8 . . ?
O57 C87 H87B 107.8 . . ?
C87 O57 C97 121.4(17) . . ?
O57 C97 H97A 107.6 . . ?
O57 C97 H97B 107.6 . . ?
O57 C97 C107 118.7(13) . . ?
H97A C97 H97B 107.1 . . ?
C107 C97 H97A 107.6 . . ?
C107 C97 H97B 107.6 . . ?
C97 C107 H10K 108.0 . . ?
C97 C107 H10L 108.0 . . ?
H10K C107 H10L 107.2 . . ?
O67 C107 C97 117.3(13) . . ?
O67 C107 H10K 108.0 . . ?
O67 C107 H10L 107.9 . . ?
C107 O67 C117 113.8(13) . . ?
O67 C117 H11M 110.3 . . ?
O67 C117 H11N 110.3 . . ?
O67 C117 C127 107.1(11) . . ?
H11M C117 H11N 108.6 . . ?
C127 C117 H11M 110.3 . . ?
C127 C117 H11N 110.3 . . ?
O17 C127 C117 140.0(18) . . ?
O17 C127 H12M 102.0 . . ?
O17 C127 H12N 102.1 . . ?
C117 C127 H12M 102.0 . . ?
C117 C127 H12N 102.1 . . ?
H12M C127 H12N 104.8 . . ?
C1 O1 K2 115(2) . . ?
C1 O1 C4 98(2) . . ?
C4 O1 K2 136(2) . . ?
O1 C1 H1A 109.2 . . ?
O1 C1 H1B 109.2 . . ?
O1 C1 C2 112.1(17) . . ?
H1A C1 H1B 107.9 . . ?
C2 C1 H1A 109.2 . . ?
C2 C1 H1B 109.2 . . ?
C1 C2 H2A 111.1 . . ?
C1 C2 H2B 111.1 . . ?
H2A C2 H2B 109.1 . . ?
C3 C2 C1 103.2(14) . . ?
C3 C2 H2A 111.1 . . ?
C3 C2 H2B 111.1 . . ?
K2 C3 H3A 18.1 2_557 . ?
K2 C3 H3C 101.9 2_557 . ?
C2 C3 K2 129(3) . 2_557 ?
C2 C3 H3A 111.5 . . ?
C2 C3 H3C 111.5 . . ?
H3A C3 H3C 109.3 . . ?
C4 C3 K2 100.7(18) . 2_557 ?
C4 C3 C2 101.2(13) . . ?
C4 C3 H3A 111.5 . . ?
C4 C3 H3C 111.5 . . ?
O1 C4 C3 114.3(15) . . ?
O1 C4 H4A 108.7 . . ?
O1 C4 H4B 108.7 . . ?
C3 C4 H4A 108.7 . . ?
C3 C4 H4B 108.7 . . ?
H4A C4 H4B 107.6 . . ?
C8 O2 C5 106.6(17) . . ?
O2 C5 H5A 109.4 . . ?
O2 C5 H5B 109.4 . . ?
O2 C5 C6 111.2(15) . . ?
H5A C5 H5B 108.0 . . ?
C6 C5 H5A 109.4 . . ?
C6 C5 H5B 109.4 . . ?
C5 C6 H6C 110.7 . . ?
C5 C6 H6D 110.7 . . ?
C5 C6 C7 105.1(13) . . ?
H6C C6 H6D 108.8 . . ?
C7 C6 H6C 110.7 . . ?
C7 C6 H6D 110.7 . . ?
C6 C7 H7A 110.8 . . ?
C6 C7 H7C 110.8 . . ?
H7A C7 H7C 108.9 . . ?
C8 C7 C6 104.6(13) . . ?
C8 C7 H7A 110.8 . . ?
C8 C7 H7C 110.8 . . ?
O2 C8 C7 112.0(15) . . ?
O2 C8 H8A 109.2 . . ?
O2 C8 H8B 109.2 . . ?
C7 C8 H8A 109.2 . . ?
C7 C8 H8B 109.2 . . ?
H8A C8 H8B 107.9 . . ?

loop_
_geom_bond_atom_site_label_1
_geom_bond_atom_site_label_2
_geom_bond_distance
_geom_bond_site_symmetry_2
_geom_bond_publ_flag
C1A C2A 1.451(13) . ?
C1A C9A 1.421(12) . ?
C1A C8B 1.412(12) . ?
C2A C3A 1.441(12) . ?
C2A C21A 1.459(17) . ?
C3A C4A 1.437(13) . ?
C3A C27A 1.421(14) . ?
C3A K3 3.408(9) . ?
C4A C10A 1.420(12) . ?
C4A C11A 1.447(12) . ?
C4A K3 3.342(11) . ?
C5A C6A 1.404(11) . ?
C5A C10A 1.408(11) . ?
C5A C12A 1.476(12) . ?
C6A H6A 0.9500 . ?
C6A C7A 1.369(11) . ?
C7A C8A 1.437(12) . ?
C7A C41A 1.488(12) . ?
C8A C9A 1.406(11) . ?
C8A C1B 1.458(12) . ?
C9A C10A 1.512(11) . ?
C11A N1A 1.403(12) . ?
C11A O1A 1.249(10) . ?
C11A K3 3.172(12) . ?
C12A N1A 1.359(10) . ?
C12A O2A 1.260(10) . ?
N1A C13A 1.523(11) . ?
O1A K3 2.725(7) . ?
O2A K2 2.568(8) . ?
C13A H13A 0.9900 . ?
C13A H13B 0.9900 . ?
C13A C14A 1.518(13) . ?
C14A H14A 0.9900 . ?
C14A H14B 0.9900 . ?
C14A C15A 1.500(14) . ?
C15A H15A 0.9900 . ?
C15A H15B 0.9900 . ?
C15A C16A 1.505(16) . ?
C16A H16A 0.9800 . ?
C16A H16B 0.9800 . ?
C16A H16C 0.9800 . ?
C21A C22A 1.365(14) . ?
C21A C26A 1.426(14) . ?
C22A H22A 0.9500 . ?
C22A C23A 1.419(16) . ?
C23A H23A 0.9500 . ?
C23A C24A 1.401(16) . ?
C24A H24A 0.9500 . ?
C24A C25A 1.366(18) . ?
C25A H25A 0.9500 . ?
C25A C26A 1.362(17) . ?
C26A C27A 1.440(15) . ?
C27A C28A 1.399(14) . ?
C28A C29A 1.3900 . ?
C28A C33A 1.3900 . ?
C29A C30A 1.3900 . ?
C29A C34A 1.514(12) . ?
C30A H30A 0.9500 . ?
C30A C31A 1.3900 . ?
C31A C32A 1.3900 . ?
C31A C35A 1.552(12) . ?
C32A H32A 0.9500 . ?
C32A C33A 1.3900 . ?
C33A C36A 1.449(14) . ?
C34A H34A 0.9801 . ?
C34A H34B 0.9802 . ?
C34A H34C 0.9799 . ?
C35A H35A 0.9800 . ?
C35A H35B 0.9800 . ?
C35A H35C 0.9800 . ?
C36A H36A 0.9800 . ?
C36A H36B 0.9800 . ?
C36A H36C 0.9801 . ?
C41A H41A 1.0000 . ?
C41A C42A 1.503(13) . ?
C41A C48A 1.483(11) . ?
C42A C43A 1.373(13) . ?
C42A C47A 1.394(14) . ?
C43A H43A 0.9500 . ?
C43A C44A 1.401(13) . ?
C44A H44A 0.9500 . ?
C44A C45A 1.398(13) . ?
C45A H45A 0.9500 . ?
C45A C46A 1.322(12) . ?
C46A H46A 0.9500 . ?
C46A C47A 1.384(13) . ?
C47A C2B 1.382(14) . ?
C48A C49A 1.3900 . ?
C48A C53A 1.3900 . ?
C49A H49A 0.9500 . ?
C49A C50A 1.3900 . ?
C50A H50A 0.9500 . ?
C50A C51A 1.3900 . ?
C51A C52A 1.3900 . ?
C51A C54A 1.569(11) . ?
C52A H52A 0.9500 . ?
C52A C53A 1.3900 . ?
C53A H53A 0.9500 . ?
C54A H54A 0.9800 . ?
C54A H54B 0.9798 . ?
C54A H54C 0.9800 . ?
C1B C2B 1.462(12) . ?
C1B C9B 1.369(12) . ?
C2B C3B 1.420(11) . ?
C3B H3B 0.9500 . ?
C3B C4B 1.404(12) . ?
C4B C10B 1.416(12) . ?
C4B C11B 1.489(15) . ?
C5B C6B 1.433(13) . ?
C5B C10B 1.375(13) . ?
C5B C12B 1.465(14) . ?
C6B H6B 0.9500 . ?
C6B C7B 1.421(12) . ?
C7B H7B 0.9500 . ?
C7B C8B 1.394(12) . ?
C8B C9B 1.415(12) . ?
C9B C10B 1.501(13) . ?
C11B N1B 1.280(14) . ?
C11B O1B 1.270(14) . ?
C12B N1B 1.411(13) . ?
C12B O2B 1.240(13) . ?
N1B C13B 1.527(14) . ?
O1B K1 2.738(11) . ?
O2B K4 3.148(14) . ?
C13B H13C 0.9900 . ?
C13B H13D 0.9901 . ?
C13B C14B 1.468(12) . ?
C13B C14C 1.503(16) . ?
C14B H14C 0.9900 . ?
C14B H14D 0.9900 . ?
C14B C15B 1.445(12) . ?
C15B H15C 0.9900 . ?
C15B H15D 0.9900 . ?
C15B C16B 1.558(12) . ?
C16B H16D 0.9800 . ?
C16B H16E 0.9800 . ?
C16B H16F 0.9800 . ?
C14C H14S 0.9900 . ?
C14C H14T 0.9900 . ?
C14C C15C 1.500(16) . ?
C15C H15E 0.9900 . ?
C15C H15F 0.9900 . ?
C15C C16C 1.510(16) . ?
C16C H16G 0.9800 . ?
C16C H16H 0.9800 . ?
C16C H16I 0.9800 . ?
K1 O1B 2.738(11) 7_656 ?
K1 O11 2.791(8) . ?
K1 O11 2.791(8) 7_656 ?
K1 O21 2.815(8) 7_656 ?
K1 O21 2.815(8) . ?
K1 O31 2.864(9) 7_656 ?
K1 O31 2.864(9) . ?
K1 C51 3.536(16) . ?
K1 C51 3.536(16) 7_656 ?
O11 C11 1.383(11) . ?
O11 C11X 1.423(8) . ?
O11 C61 1.388(13) 7_656 ?
C11 H11A 0.9900 . ?
C11 H11B 0.9900 . ?
C11 C21 1.550(13) . ?
C21 H21A 0.9900 . ?
C21 H21B 0.9900 . ?
C21 O21 1.460(11) . ?
C11X H11S 0.9900 . ?
C11X H11T 0.9900 . ?
C11X C21X 1.500(8) . ?
C21X H21C 0.9900 . ?
C21X H21D 0.9900 . ?
C21X O21 1.420(8) . ?
O21 C31 1.412(12) . ?
C31 H31A 0.9900 . ?
C31 H31B 0.9900 . ?
C31 C41 1.492(12) . ?
C41 H41S 0.9900 . ?
C41 H41T 0.9900 . ?
C41 O31 1.452(13) . ?
O31 C51 1.404(11) . ?
C51 H51A 0.9900 . ?
C51 H51B 0.9900 . ?
C51 C61 1.459(12) . ?
C61 O11 1.388(13) 7_656 ?
C61 H61A 0.9900 . ?
C61 H61B 0.9900 . ?
K2 O12 2.755(9) . ?
K2 O22 2.757(9) . ?
K2 O32 2.908(8) . ?
K2 O42 2.895(9) . ?
K2 C82 3.526(17) . ?
K2 O52 2.877(9) . ?
K2 O62 2.850(9) . ?
K2 O1 2.90(3) . ?
O12 C12 1.373(8) . ?
O12 C122 1.437(9) . ?
C12 H12A 0.9900 . ?
C12 H12B 0.9900 . ?
C12 C22 1.475(9) . ?
C22 H22S 0.9900 . ?
C22 H22T 0.9900 . ?
C22 O22 1.385(8) . ?
O22 C32 1.385(8) . ?
C32 H32S 0.9900 . ?
C32 H32T 0.9900 . ?
C32 C42 1.526(9) . ?
C42 H42A 0.9900 . ?
C42 H42B 0.9900 . ?
C42 O32 1.372(8) . ?
O32 C52 1.407(8) . ?
C52 H52S 0.9900 . ?
C52 H52T 0.9900 . ?
C52 C62 1.475(10) . ?
C62 H62A 0.9900 . ?
C62 H62B 0.9900 . ?
C62 O42 1.416(8) . ?
O42 C72 1.415(9) . ?
C72 H72A 0.9900 . ?
C72 H72B 0.9900 . ?
C72 C82 1.508(10) . ?
C82 H82A 0.9900 . ?
C82 H82B 0.9900 . ?
C82 O52 1.393(9) . ?
O52 C92 1.430(9) . ?
C92 H92A 0.9900 . ?
C92 H92B 0.9900 . ?
C92 C102 1.528(10) . ?
C102 H10A 0.9900 . ?
C102 H10B 0.9900 . ?
C102 O62 1.407(8) . ?
O62 C112 1.423(9) . ?
C112 H11C 0.9900 . ?
C112 H11D 0.9900 . ?
C112 C122 1.512(11) . ?
C122 H12C 0.9900 . ?
C122 H12D 0.9900 . ?
K3 O13 2.819(8) . ?
K3 O23 2.850(8) . ?
K3 O33 3.013(9) . ?
K3 O43 2.947(9) . ?
K3 O53 2.929(10) . ?
K3 O63 2.952(9) . ?
O13 C13 1.385(9) . ?
O13 C123 1.439(9) . ?
C13 H13E 0.9900 . ?
C13 H13F 0.9900 . ?
C13 C23 1.479(9) . ?
C23 H23S 0.9900 . ?
C23 H23T 0.9900 . ?
C23 O23 1.417(8) . ?
O23 C33 1.353(9) . ?
C33 H33A 0.9900 . ?
C33 H33B 0.9900 . ?
C33 C43 1.496(10) . ?
C43 H43S 0.9900 . ?
C43 H43T 0.9900 . ?
C43 O33 1.382(8) . ?
O33 C53 1.397(10) . ?
C53 H53S 0.9900 . ?
C53 H53T 0.9900 . ?
C53 C63 1.495(10) . ?
C63 H63A 0.9900 . ?
C63 H63B 0.9900 . ?
C63 O43 1.393(10) . ?
O43 C73 1.422(10) . ?
C73 H73A 0.9900 . ?
C73 H73B 0.9900 . ?
C73 C83 1.500(11) . ?
C83 H83A 0.9900 . ?
C83 H83B 0.9900 . ?
C83 O53 1.401(10) . ?
O53 C93 1.405(10) . ?
C93 H93A 0.9900 . ?
C93 H93B 0.9900 . ?
C93 C103 1.502(10) . ?
C103 H10C 0.9900 . ?
C103 H10D 0.9900 . ?
C103 O63 1.457(8) . ?
O63 C113 1.431(9) . ?
C113 H11E 0.9900 . ?
C113 H11F 0.9900 . ?
C113 C123 1.501(10) . ?
C123 H12E 0.9900 . ?
C123 H12F 0.9900 . ?
K4 O14 2.792(12) . ?
K4 O24 2.822(12) . ?
K4 O34 2.952(12) . ?
K4 O44 2.897(12) . ?
K4 C84 3.48(2) . ?
K4 O54 2.891(13) . ?
K4 O64 2.993(13) . ?
O14 C14 1.412(7) . ?
O14 C124 1.430(7) . ?
C14 H14E 0.9900 . ?
C14 H14F 0.9900 . ?
C14 C24 1.481(7) . ?
C24 H24B 0.9900 . ?
C24 H24C 0.9900 . ?
C24 O24 1.418(7) . ?
O24 C34 1.412(7) . ?
C34 H34D 0.9900 . ?
C34 H34E 0.9900 . ?
C34 C44 1.495(7) . ?
C44 H44B 0.9900 . ?
C44 H44C 0.9900 . ?
C44 O34 1.398(7) . ?
O34 C54 1.404(7) . ?
C54 H54D 0.9900 . ?
C54 H54E 0.9900 . ?
C54 C64 1.493(7) . ?
C64 H64A 0.9900 . ?
C64 H64B 0.9900 . ?
C64 O44 1.414(7) . ?
O44 C74 1.413(7) . ?
C74 H74A 0.9900 . ?
C74 H74B 0.9900 . ?
C74 C84 1.502(5) . ?
C84 H84A 0.9900 . ?
C84 H84B 0.9900 . ?
C84 O54 1.426(7) . ?
O54 C94 1.417(7) . ?
C94 H94A 0.9900 . ?
C94 H94B 0.9900 . ?
C94 C104 1.496(7) . ?
C104 H10E 0.9900 . ?
C104 H10F 0.9900 . ?
C104 O64 1.421(7) . ?
O64 C114 1.418(7) . ?
C114 H11G 0.9900 . ?
C114 H11H 0.9900 . ?
C114 C124 1.495(7) . ?
C124 H12G 0.9900 . ?
C124 H12H 0.9900 . ?
O15 C15 1.421(6) . ?
O15 C125 1.420(6) . ?
C15 H15G 0.9900 . ?
C15 H15H 0.9900 . ?
C15 C25 1.495(6) . ?
C25 H25B 0.9900 . ?
C25 H25C 0.9900 . ?
C25 O25 1.419(6) . ?
O25 C35 1.415(6) . ?
C35 H35D 0.9900 . ?
C35 H35E 0.9900 . ?
C35 C45 1.494(6) . ?
C45 H45B 0.9900 . ?
C45 H45C 0.9900 . ?
C45 O35 1.406(6) . ?
O35 C55 1.413(6) . ?
C55 H55A 0.9900 . ?
C55 H55B 0.9900 . ?
C55 C65 1.486(6) . ?
C65 H65A 0.9900 . ?
C65 H65B 0.9900 . ?
C65 O45 1.414(6) . ?
O45 C75 1.435(6) . ?
C75 H75A 0.9900 . ?
C75 H75B 0.9900 . ?
C75 C85 1.493(6) . ?
C85 H85A 0.9900 . ?
C85 H85B 0.9900 . ?
C85 O55 1.417(6) . ?
O55 C95 1.425(6) . ?
C95 H95A 0.9900 . ?
C95 H95B 0.9900 . ?
C95 C105 1.499(6) . ?
C105 H10G 0.9900 . ?
C105 H10H 0.9900 . ?
C105 O65 1.421(6) . ?
O65 C115 1.425(6) . ?
C115 H11I 0.9900 . ?
C115 H11J 0.9900 . ?
C115 C125 1.506(6) . ?
C125 H12I 0.9900 . ?
C125 H12J 0.9900 . ?
O16 C16 1.421(6) . ?
O16 C126 1.419(6) . ?
C16 H16J 0.9900 . ?
C16 H16K 0.9900 . ?
C16 C26 1.495(6) . ?
C26 H26A 0.9900 . ?
C26 H26B 0.9900 . ?
C26 O26 1.419(6) . ?
O26 C36 1.415(6) . ?
C36 H36D 0.9900 . ?
C36 H36E 0.9900 . ?
C36 C46 1.495(6) . ?
C46 H46B 0.9900 . ?
C46 H46C 0.9900 . ?
C46 O36 1.406(6) . ?
O36 C56 1.413(6) . ?
C56 H56A 0.9900 . ?
C56 H56B 0.9900 . ?
C56 C66 1.487(6) . ?
C66 H66A 0.9900 . ?
C66 H66B 0.9900 . ?
C66 O46 1.414(6) . ?
O46 C76 1.434(6) . ?
C76 H76A 0.9900 . ?
C76 H76B 0.9900 . ?
C76 C86 1.494(6) . ?
C86 H86A 0.9900 . ?
C86 H86B 0.9900 . ?
C86 O56 1.87(5) 2_556 ?
C86 O56 1.417(6) . ?
O56 C86 1.87(5) 2_556 ?
O56 O56 1.46(6) 2_556 ?
O56 C96 1.425(6) . ?
C96 H96A 0.9900 . ?
C96 H96B 0.9900 . ?
C96 C106 1.499(6) . ?
C106 H10I 0.9900 . ?
C106 H10J 0.9900 . ?
C106 O66 1.421(6) . ?
O66 C116 1.425(6) . ?
C116 C116 1.94(6) 5_666 ?
C116 H11K 0.9900 . ?
C116 H11L 0.9900 . ?
C116 C126 1.506(6) . ?
C126 H12K 0.9900 . ?
C126 H12L 0.9900 . ?
O17 C17 1.421(6) . ?
O17 C127 1.419(6) . ?
C17 H17A 0.9900 . ?
C17 H17B 0.9900 . ?
C17 C27 1.495(6) . ?
C27 H27A 0.9900 . ?
C27 H27B 0.9900 . ?
C27 O27 1.419(6) . ?
O27 C37 1.415(6) . ?
C37 H37A 0.9900 . ?
C37 H37B 0.9900 . ?
C37 C47 1.494(6) . ?
C47 H47A 0.9900 . ?
C47 H47B 0.9900 . ?
C47 O37 1.406(6) . ?
O37 C57 1.413(6) . ?
C57 H57A 0.9900 . ?
C57 H57B 0.9900 . ?
C57 C67 1.487(6) . ?
C67 H67A 0.9900 . ?
C67 H67B 0.9900 . ?
C67 O47 1.414(6) . ?
O47 C77 1.435(6) . ?
C77 H77A 0.9900 . ?
C77 H77B 0.9900 . ?
C77 C87 1.494(6) . ?
C87 H87A 0.9900 . ?
C87 H87B 0.9900 . ?
C87 O57 1.417(6) . ?
O57 C97 1.425(6) . ?
C97 H97A 0.9900 . ?
C97 H97B 0.9900 . ?
C97 C107 1.499(6) . ?
C107 H10K 0.9900 . ?
C107 H10L 0.9900 . ?
C107 O67 1.421(6) . ?
O67 C117 1.425(6) . ?
C117 H11M 0.9900 . ?
C117 H11N 0.9900 . ?
C117 C127 1.506(6) . ?
C127 H12M 0.9900 . ?
C127 H12N 0.9900 . ?
O1 C1 1.421(5) . ?
O1 C4 1.424(5) . ?
C1 H1A 0.9900 . ?
C1 H1B 0.9900 . ?
C1 C2 1.508(5) . ?
C2 H2A 0.9900 . ?
C2 H2B 0.9900 . ?
C2 C3 1.504(5) . ?
C3 K2 3.00(4) 2_557 ?
C3 H3A 0.9900 . ?
C3 H3C 0.9900 . ?
C3 C4 1.502(5) . ?
C4 H4A 0.9900 . ?
C4 H4B 0.9900 . ?
O2 C5 1.422(5) . ?
O2 C8 1.421(5) . ?
C5 H5A 0.9900 . ?
C5 H5B 0.9900 . ?
C5 C6 1.505(5) . ?
C6 H6C 0.9900 . ?
C6 H6D 0.9900 . ?
C6 C7 1.505(5) . ?
C7 H7A 0.9900 . ?
C7 H7C 0.9900 . ?
C7 C8 1.499(5) . ?
C8 H8A 0.9900 . ?
C8 H8B 0.9900 . ?

loop_
_twin_individual_id
_twin_individual_mass_fraction_refined
1 0.59334
2 0.40666
